data_1564706
loop_
_publ_author_name
'Yi, Xiaofeng'
'Wang, Di'
'Li, Fan'
'Zhang, Jian'
'Zhang, Lei'

_publ_section_title
;
 Molecular Bixbyite-Like In12-Oxo Clusters with Tunable Functionalization
 Sites for Lithography Patterning Applications
;
_journal_name_full 'Chemical Science'
_journal_paper_doi 10.1039/D1SC04491E
_journal_year 2021
_chemical_formula_moiety 'C36 H84 Br4 In12 N8 O26, 2(Br)'
_chemical_formula_sum 'C36 H84 Br6 In12 N8 O26'
_chemical_formula_weight 2902.41
_chemical_name_systematic InOC-2
_space_group_crystal_system triclinic
_space_group_IT_number 2
_space_group_name_Hall '-P 1'
_space_group_name_H-M_alt 'P -1'
_atom_sites_solution_hydrogens geom
_audit_creation_date 2021-02-08
_audit_creation_method
;
Olex2 1.2
(compiled 2018.05.29 svn.r3508 for OlexSys, GUI svn.r5506)
;
_audit_update_record
;
2021-04-19 deposited with the CCDC.	2021-09-20 downloaded from the CCDC.
;
_cell_angle_alpha 101.1820(10)
_cell_angle_beta 102.181(2)
_cell_angle_gamma 96.092(2)
_cell_formula_units_Z 4
_cell_length_a 11.5427(3)
_cell_length_b 26.8196(3)
_cell_length_c 26.8568(5)
_cell_measurement_reflns_used 41924
_cell_measurement_temperature 293(2)
_cell_measurement_theta_max 60.5680
_cell_measurement_theta_min 2.3490
_cell_volume 7878.3(3)
_computing_cell_refinement 'CrysAlisPro 1.171.41.93a (Rigaku OD, 2020)'
_computing_data_collection 'CrysAlisPro 1.171.41.93a (Rigaku OD, 2020)'
_computing_data_reduction 'CrysAlisPro 1.171.41.93a (Rigaku OD, 2020)'
_computing_molecular_graphics 'Olex2 (Dolomanov et al., 2009)'
_computing_publication_material 'Olex2 (Dolomanov et al., 2009)'
_computing_structure_refinement 'ShelXL (Sheldrick, 2015)'
_computing_structure_solution 'SHELXT 2014/5 (Sheldrick, 2014)'
_diffrn_ambient_temperature 293(2)
_diffrn_detector 'Hybrid Pixel Array Detector'
_diffrn_detector_area_resol_mean 10.0000
_diffrn_detector_type HyPix
_diffrn_measured_fraction_theta_full 0.999
_diffrn_measured_fraction_theta_max 0.958
_diffrn_measurement_details
;
List of Runs (angles in degrees, time in seconds):

  # Type    Start    End  Width  t~exp~   \w     \q     \k     \f   Frames
#--------------------------------------------------------------------------
  1  \w     56.00  87.00   0.50    0.41    --   72.31  57.00   0.00   62
  2  \w    114.00 140.00   0.50    0.41    --   72.31  57.00   0.00   52
  3  \w     92.00 117.00   0.50    0.41    --   72.31 111.00-160.00   50
  4  \w     61.00 146.00   0.50    0.41    --   72.31  38.00-150.00  170
  5  \w     19.00  97.00   0.50    0.41    --   72.31 -99.00 -60.00  156
  6  \w     21.00 106.00   0.50    0.41    --   72.31-125.00 -60.00  170
  7  \w     18.00  93.00   0.50    0.41    --   72.31-111.00 105.00  150
  8  \w     71.00  96.00   0.50    0.41    --   72.31 -77.00 -60.00   50
  9  \w     17.00  50.00   0.50    0.41    --   72.31 -77.00 -60.00   66
 10  \w      0.00  70.00   0.50    0.41    --   72.31 -38.00 -60.00  140
 11  \w    -16.00  70.00   0.50    0.10    --   -1.25  57.00  60.00  172
 12  \w    -19.00  24.00   0.50    0.10    --   -1.25  77.00 150.00   86
 13  \w     45.00  70.00   0.50    0.10    --   -1.25  77.00 150.00   50
 14  \w     47.00  72.00   0.50    0.10    --   -1.25  57.00-120.00   50
 15  \w    -65.00 -11.00   0.50    0.41    --  -74.81  38.00-180.00  108
 16  \w    -88.00 -24.00   0.50    0.41    --  -74.81  57.00-150.00  128
 17  \w   -108.00 -22.00   0.50    0.41    --  -74.81 111.00-160.00  172
 18  \w   -109.00 -29.00   0.50    0.41    --  -74.81 125.00   0.00  160
 19  \w    -32.00  12.00   0.50    0.10    --   -1.25 -38.00 -90.00   88
 20  \w    -71.00 -37.00   0.50    0.10    --   -1.25 -38.00 -90.00   68
 21  \w   -147.00 -89.00   0.50    0.41    --  -74.81 -38.00  90.00  116
 22  \w   -147.00 -61.00   0.50    0.41    --  -74.81 -38.00 -30.00  172
 23  \w   -128.00 -89.00   0.50    0.41    --  -74.81 -99.00 -30.00   78
 24  \w   -132.00 -89.00   0.50    0.41    --  -74.81 -99.00-120.00   86
 25  \w   -145.00-119.00   0.50    0.41    --  -74.81-125.00   0.00   52
 26  \w   -111.00 -86.00   0.50    0.41    --  -74.81-111.00 105.00   50
;
_diffrn_measurement_device 'four-circle diffractometer'
_diffrn_measurement_device_type 'ROD, Synergy Custom system, HyPix'
_diffrn_measurement_method '\w scans'
_diffrn_orient_matrix_type 'CrysAlisPro convention (1999,Acta A55,543-557)'
_diffrn_orient_matrix_UB_11 0.0423494000
_diffrn_orient_matrix_UB_12 -0.0447557000
_diffrn_orient_matrix_UB_13 -0.0077481000
_diffrn_orient_matrix_UB_21 0.1073238000
_diffrn_orient_matrix_UB_22 0.0232108000
_diffrn_orient_matrix_UB_23 0.0300744000
_diffrn_orient_matrix_UB_31 -0.0334222000
_diffrn_orient_matrix_UB_32 -0.0105653000
_diffrn_orient_matrix_UB_33 0.0421166000
_diffrn_radiation_monochromator mirror
_diffrn_radiation_probe x-ray
_diffrn_radiation_type GaK\a
_diffrn_radiation_wavelength 1.3405
_diffrn_reflns_av_R_equivalents 0.0750
_diffrn_reflns_av_unetI/netI 0.0721
_diffrn_reflns_Laue_measured_fraction_full 0.999
_diffrn_reflns_Laue_measured_fraction_max 0.958
_diffrn_reflns_limit_h_max 14
_diffrn_reflns_limit_h_min -14
_diffrn_reflns_limit_k_max 34
_diffrn_reflns_limit_k_min -34
_diffrn_reflns_limit_l_max 34
_diffrn_reflns_limit_l_min -28
_diffrn_reflns_number 104803
_diffrn_reflns_point_group_measured_fraction_full 0.999
_diffrn_reflns_point_group_measured_fraction_max 0.958
_diffrn_reflns_theta_full 53.543
_diffrn_reflns_theta_max 60.888
_diffrn_reflns_theta_min 1.857
_diffrn_source 'micro-focus metaljet'
_exptl_absorpt_coefficient_mu 21.535
_exptl_absorpt_correction_T_max 1.00000
_exptl_absorpt_correction_T_min 0.38526
_exptl_absorpt_correction_type multi-scan
_exptl_absorpt_process_details
;
CrysAlisPro 1.171.41.93a (Rigaku Oxford Diffraction, 2020)
Empirical absorption correction using spherical harmonics,
implemented in SCALE3 ABSPACK scaling algorithm.
;
_exptl_crystal_colour 'light colourless'
_exptl_crystal_colour_modifier light
_exptl_crystal_colour_primary colourless
_exptl_crystal_density_diffrn 2.447
_exptl_crystal_description block
_exptl_crystal_F_000 5448
_exptl_crystal_size_max 0.1
_exptl_crystal_size_mid 0.08
_exptl_crystal_size_min 0.06
_refine_diff_density_max 2.394
_refine_diff_density_min -1.927
_refine_diff_density_rms 0.226
_refine_ls_extinction_method none
_refine_ls_goodness_of_fit_ref 1.045
_refine_ls_hydrogen_treatment constr
_refine_ls_matrix_type full
_refine_ls_number_parameters 1602
_refine_ls_number_reflns 34943
_refine_ls_number_restraints 14
_refine_ls_restrained_S_all 1.045
_refine_ls_R_factor_all 0.1138
_refine_ls_R_factor_gt 0.0754
_refine_ls_shift/su_max 0.001
_refine_ls_shift/su_mean 0.000
_refine_ls_structure_factor_coef Fsqd
_refine_ls_weighting_details 'w=1/[\s^2^(Fo^2^)+(0.0651P)^2^+144.2115P] where P=(Fo^2^+2Fc^2^)/3'
_refine_ls_weighting_scheme calc
_refine_ls_wR_factor_gt 0.1826
_refine_ls_wR_factor_ref 0.2024
_reflns_Friedel_coverage 0.000
_reflns_number_gt 23179
_reflns_number_total 34943
_reflns_threshold_expression 'I > 2\s(I)'
_cod_data_source_file d1sc04491e2.cif
_cod_data_source_block InOC-2
_cod_database_code 1564706
_shelx_shelxl_version_number 2017/1
_chemical_oxdiff_formula 'In Br C O N H'
_shelx_space_group_comment
;
The symmetry employed for this shelxl refinement is uniquely defined
by the following loop, which should always be used as a source of
symmetry information in preference to the above space-group names.
They are only intended as comments.
;
_diffrn_oxdiff_digest_frames
;
01a2a2936691494b317c626d76b9d6cfdb02702c717
;
_reflns_odcompleteness_completeness 99.76
_reflns_odcompleteness_iscentric 1
_reflns_odcompleteness_theta 56.82
_olex2_refinement_description
;
1. Others
 Fixed Sof: Br12(0.4) Br13(0.6)
 Fixed Uiso: H1(0.068) H2(0.068) H3(0.09) H4(0.081) H5(0.078) H6(0.085)
 H7(0.089) H8(0.096) H1A(0.179) H1B(0.179) H1C(0.179) H2A(0.076) H2B(0.076)
 H3A(0.084) H3B(0.084) H4A(0.087) H4B(0.087) H5A(0.077) H5B(0.077) H6A(0.083)
 H6B(0.083) H7A(0.096) H7B(0.096) H8A(0.082) H8B(0.082) H9A(0.078) H9B(0.078)
 H10A(0.114) H10B(0.114) H11A(0.113) H11B(0.113) H12A(0.118) H12B(0.118)
 H13A(0.077) H13B(0.077) H14A(0.145) H14B(0.145) H15A(0.093) H15B(0.093)
 H16A(0.114) H16B(0.114) H17A(0.115) H17B(0.115) H18A(0.122) H18B(0.122)
 H19A(0.125) H19B(0.125) H20A(0.107) H20B(0.107) H21A(0.141) H21B(0.141)
 H22A(0.13) H22B(0.13) H23A(0.156) H23B(0.156) H23C(0.156) H24A(0.073)
 H24B(0.073) H25A(0.084) H25B(0.084) H26A(0.084) H26B(0.084) H27A(0.08)
 H27B(0.08) H28A(0.093) H28B(0.093) H29A(0.127) H29B(0.127) H30A(0.092)
 H30B(0.092) H31A(0.085) H31B(0.085) H32A(0.123) H32B(0.123) H32C(0.123)
 H33A(0.135) H33B(0.135) H34A(0.138) H34B(0.138) H34C(0.138) H35A(0.11)
 H35B(0.11) H36A(0.163) H36B(0.163) H9(0.081) H10(0.076) H11(0.072) H12(0.064)
 H13(0.105) H14(0.085) H15(0.095) H16(0.082) H37A(0.144) H37B(0.144)
 H37C(0.144) H38A(0.073) H38B(0.073) H39A(0.073) H39B(0.073) H40A(0.081)
 H40B(0.081) H41A(0.089) H41B(0.089) H42A(0.083) H42B(0.083) H43A(0.115)
 H43B(0.115) H44A(0.086) H44B(0.086) H45A(0.094) H45B(0.094) H46A(0.133)
 H46B(0.133) H47A(0.094) H47B(0.094) H48A(0.09) H48B(0.09) H49A(0.167)
 H49B(0.167) H49C(0.167) H50A(0.075) H50B(0.075) H51A(0.137) H51B(0.137)
 H51C(0.137) H52A(0.093) H52B(0.093) H53A(0.085) H53B(0.085) H54A(0.09)
 H54B(0.09) H55A(0.106) H55B(0.106) H56A(0.085) H56B(0.085) H57A(0.087)
 H57B(0.087) H58A(0.109) H58B(0.109) H59A(0.079) H59B(0.079) H60A(0.105)
 H60B(0.105) H61A(0.118) H61B(0.118) H62A(0.101) H62B(0.101) H63A(0.156)
 H63B(0.156) H63C(0.156) H64A(0.157) H64B(0.157) H65A(0.135) H65B(0.135)
 H66A(0.083) H66B(0.083) H67A(0.079) H67B(0.079) H68A(0.088) H68B(0.088)
 H69A(0.098) H69B(0.098) H70A(0.099) H70B(0.099) H71A(0.108) H71B(0.108)
 H72A(0.177) H72B(0.177)
 Fixed X: H1(-0.015297) H2(0.138072) H3(0.269527) H4(0.316085) H5(-0.043901)
 H6(-0.198323) H7(-0.202068) H8(0.440871) H1A(-0.310187) H1B(-0.317304) H1C(-
 0.278313) H2A(0.153176) H2B(0.042257) H3A(-0.055973) H3B(-0.092888)
 H4A(0.127085) H4B(0.005051) H5A(0.150622) H5B(0.215227) H6A(0.127652)
 H6B(0.203972) H7A(0.438902) H7B(0.445039) H8A(-0.006749) H8B(0.0578)
 H9A(0.450968) H9B(0.398061) H10A(-0.315156) H10B(-0.311876) H11A(0.49416)
 H11B(0.387936) H12A(-0.279577) H12B(-0.263448) H13A(0.209407) H13B(0.255114)
 H14A(0.583969) H14B(0.481452) H15A(0.091036) H15B(-0.026631) H16A(-0.271174)
 H16B(-0.319067) H17A(-0.348923) H17B(-0.229931) H18A(0.48929) H18B(0.492108)
 H19A(0.585362) H19B(0.482039) H20A(0.214396) H20B(0.076746) H21A(0.11642)
 H21B(0.223145) H22A(0.506653) H22B(0.458927) H23A(0.478585) H23B(0.443934)
 H23C(0.439621) H24A(0.143799) H24B(0.013731) H25A(-0.094502) H25B(-0.021822)
 H26A(0.138644) H26B(0.200637) H27A(0.176385) H27B(0.038461) H28A(0.061546)
 H28B(-0.069104) H29A(-0.240356) H29B(-0.35289) H30A(-0.240015) H30B(-0.289629)
 H31A(0.347134) H31B(0.473184) H32A(-0.270265) H32B(-0.211771) H32C(-0.219812)
 H33A(-0.269731) H33B(-0.372567) H34A(0.445359) H34B(0.411441) H34C(0.468319)
 H35A(-0.360582) H35B(-0.252045) H36A(0.03179) H36B(0.115599) H9(0.70847)
 H10(0.53397) H11(1.185072) H12(1.064039) H13(0.675414) H14(0.830671)
 H15(0.371562) H16(0.909979) H37A(0.983436) H37B(0.995121) H37C(1.06082)
 H38A(0.829193) H38B(0.922226) H39A(0.932084) H39B(0.792757) H40A(0.837061)
 H40B(0.851071) H41A(1.065597) H41B(0.937746) H42A(0.714717) H42B(0.638242)
 H43A(0.3949) H43B(0.415723) H44A(0.527098) H44B(0.645588) H45A(0.234769)
 H45B(0.332322) H46A(0.552336) H46B(0.465997) H47A(1.031678) H47B(1.051903)
 H48A(0.645668) H48B(0.521964) H49A(0.344622) H49B(0.366977) H49C(0.36581)
 H50A(1.163078) H50B(1.090134) H51A(1.23753) H51B(1.182529) H51C(1.219549)
 H52A(0.935034) H52B(0.798938) H53A(1.259975) H53B(1.209536) H54A(1.005964)
 H54B(1.049431) H55A(1.329111) H55B(1.266936) H56A(1.124498) H56B(1.09426)
 H57A(1.143) H57B(1.259774) H58A(0.714761) H58B(0.60891) H59A(0.483994)
 H59B(0.513047) H60A(1.001192) H60B(1.106553) H61A(0.378425) H61B(0.273146)
 H62A(0.648197) H62B(0.74834) H63A(0.542203) H63B(0.488737) H63C(0.585766)
 H64A(0.477548) H64B(0.458254) H65A(0.623587) H65B(0.524558) H66A(1.08226)
 H66B(0.994221) H67A(0.81747) H67B(0.899432) H68A(0.903003) H68B(0.99542)
 H69A(1.077373) H69B(0.950189) H70A(0.548275) H70B(0.524136) H71A(0.32815)
 H71B(0.314378) H72A(0.541873) H72B(0.679826)
 Fixed Y: H1(0.12148) H2(0.05023) H3(0.473484) H4(0.099982) H5(0.390439)
 H6(0.101951) H7(0.400048) H8(0.436361) H1A(0.157425) H1B(0.149688)
 H1C(0.106801) H2A(0.174483) H2B(0.201801) H3A(0.037618) H3B(0.0778)
 H4A(0.026751) H4B(0.001461) H5A(0.084726) H5B(0.123116) H6A(0.267878)
 H6B(0.317334) H7A(0.133534) H7B(0.183769) H8A(0.444676) H8B(0.471497)
 H9A(0.233016) H9B(0.252194) H10A(0.278823) H10B(0.250575) H11A(0.122554)
 H11B(0.081673) H12A(0.212337) H12B(0.244898) H13A(0.255308) H13B(0.209655)
 H14A(0.373774) H14B(0.368197) H15A(0.346081) H15B(0.31196) H16A(0.083159)
 H16B(0.133937) H17A(0.396601) H17B(0.435969) H18A(0.412598) H18B(0.362671)
 H19A(0.429002) H19B(0.461433) H20A(0.414055) H20B(0.393955) H21A(0.511824)
 H21B(0.499791) H22A(0.306136) H22B(0.290341) H23A(0.203426) H23B(0.14529)
 H23C(0.188057) H24A(0.044889) H24B(0.046051) H25A(0.06371) H25B(0.044009)
 H26A(0.436792) H26B(0.402193) H27A(0.477705) H27B(0.468472) H28A(0.102974)
 H28B(0.116398) H29A(0.175062) H29B(0.157669) H30A(0.400941) H30B(0.345755)
 H31A(0.172116) H31B(0.170717) H32A(0.331069) H32B(0.389057) H32C(0.355349)
 H33A(0.324205) H33B(0.332676) H34A(0.398249) H34B(0.351624) H34C(0.343214)
 H35A(0.089035) H35B(0.059251) H36A(0.435499) H36B(0.475952) H9(0.527092)
 H10(0.629762) H11(0.879255) H12(0.940703) H13(0.917703) H14(0.887331)
 H15(0.635908) H16(0.546545) H37A(0.58621) H37B(0.627756) H37C(0.640247)
 H38A(0.947837) H38B(0.960568) H39A(0.897908) H39B(0.894512) H40A(0.733366)
 H40B(0.68042) H41A(0.949932) H41B(0.956651) H42A(0.661663) H42B(0.70306)
 H43A(0.746991) H43B(0.783269) H44A(0.500735) H44B(0.506396) H45A(0.628595)
 H45B(0.592313) H46A(0.851473) H46B(0.876575) H47A(0.911328) H47B(0.869522)
 H48A(0.52963) H48B(0.546932) H49A(0.662563) H49B(0.656542) H49C(0.711301)
 H50A(0.74131) H50B(0.730153) H51A(0.828067) H51B(0.777241) H51C(0.775646)
 H52A(0.824524) H52B(0.806101) H53A(0.840425) H53B(0.792467) H54A(0.574137)
 H54B(0.621788) H55A(0.847945) H55B(0.894432) H56A(0.665911) H56B(0.687696)
 H57A(0.808079) H57B(0.798755) H58A(0.588189) H58B(0.620319) H59A(0.577609)
 H59B(0.546474) H60A(0.611433) H60B(0.595182) H61A(0.716001) H61B(0.709245)
 H62A(0.569638) H62B(0.597665) H63A(0.890212) H63B(0.869774) H63C(0.919221)
 H64A(0.81797) H64B(0.785652) H65A(0.941672) H65B(0.896693) H66A(0.964173)
 H66B(0.99811) H67A(0.933769) H67B(0.968689) H68A(0.742469) H68B(0.78319)
 H69A(0.553289) H69B(0.523665) H70A(0.5401) H70B(0.585883) H71A(0.617914)
 H71B(0.674401) H72A(0.947236) H72B(0.963803)
 Fixed Z: H1(0.889027) H2(0.548463) H3(0.902784) H4(0.555603) H5(0.531469)
 H6(0.833339) H7(0.569973) H8(0.919032) H1A(0.553403) H1B(0.60912)
 H1C(0.570253) H2A(0.951198) H2B(0.934235) H3A(0.501451) H3B(0.543969)
 H4A(0.623693) H4B(0.583827) H5A(0.897543) H5B(0.870864) H6A(0.516194)
 H6B(0.555443) H7A(0.710084) H7B(0.688184) H8A(0.802427) H8B(0.766596)
 H9A(0.629654) H9B(0.579092) H10A(0.602371) H10B(0.54574) H11A(0.627474)
 H11B(0.628564) H12A(0.775886) H12B(0.832898) H13A(0.930411) H13B(0.897598)
 H14A(0.918638) H14B(0.948136) H15A(0.48858) H15B(0.490491) H16A(0.681397)
 H16B(0.702207) H17A(0.623305) H17B(0.644786) H18A(0.774446) H18B(0.796736)
 H19A(0.864169) H19B(0.851969) H20A(0.965526) H20B(0.955211) H21A(0.855791)
 H21B(0.829902) H22A(0.858688) H22B(0.904719) H23A(0.812983) H23B(0.812931)
 H23C(0.861137) H24A(0.808532) H24B(0.817436) H25A(0.620005) H25B(0.666767)
 H26A(0.545331) H26B(0.58081) H27A(0.634503) H27B(0.608271) H28A(0.480516)
 H28B(0.475358) H29A(0.868136) H29B(0.821109) H30A(0.712665) H30B(0.677247)
 H31A(0.529525) H31B(0.564748) H32A(0.788924) H32B(0.807554) H32C(0.848667)
 H33A(0.522196) H33B(0.551209) H34A(0.667019) H34B(0.618617) H34C(0.674185)
 H35A(0.756623) H35B(0.75427) H36A(0.888929) H36B(0.936448) H9(0.589868)
 H10(0.927613) H11(0.985181) H12(0.967088) H13(0.623474) H14(0.595822)
 H15(0.869925) H16(0.608306) H37A(0.856552) H37B(0.90794) H37C(0.865334)
 H38A(0.857055) H38B(0.824511) H39A(1.019154) H39B(0.99916) H40A(0.978612)
 H40B(0.944884) H41A(0.709514) H41B(0.679447) H42A(0.994691) H42B(0.977204)
 H43A(0.808954) H43B(0.864571) H44A(0.613755) H44B(0.657153) H45A(0.790982)
 H45B(0.791807) H46A(0.576503) H46B(0.608199) H47A(0.618818) H47B(0.6523)
 H48A(0.84792) H48B(0.852794) H49A(0.642681) H49B(0.586382) H49C(0.61971)
 H50A(0.919857) H50B(0.960634) H51A(0.730238) H51B(0.688077) H51C(0.747299)
 H52A(0.555217) H52B(0.551449) H53A(0.847286) H53B(0.866005) H54A(0.761238)
 H54B(0.740446) H55A(0.938497) H55B(0.925074) H56A(0.685683) H56B(0.63494)
 H57A(1.008826) H57B(0.989786) H58A(0.525748) H58B(0.51776) H59A(0.652703)
 H59B(0.69645) H60A(0.585063) H60B(0.622636) H61A(0.901453) H61B(0.852041)
 H62A(0.934933) H62B(0.914121) H63A(0.893373) H63B(0.833188) H63C(0.853706)
 H64A(0.659469) H64B(0.602151) H65A(0.766641) H65B(0.731154) H66A(0.893985)
 H66B(0.916545) H67A(0.93199) H67B(0.983945) H68A(0.578206) H68B(0.622646)
 H69A(0.685012) H69B(0.681273) H70A(0.534413) H70B(0.575245) H71A(0.718767)
 H71B(0.743422) H72A(0.676866) H72B(0.700086)
;
_platon_squeeze_void_probe_radius 1.20
_olex2_submission_original_sample_id InOC-2
_olex2_submission_special_instructions 'No special instructions were received'
_oxdiff_exptl_absorpt_empirical_details
;
Empirical correction (ABSPACK) includes:
- Absorption correction using spherical harmonics
- Frame scaling
;
_oxdiff_exptl_absorpt_empirical_full_max 3.452
_oxdiff_exptl_absorpt_empirical_full_min 0.474

loop_
_space_group_symop_operation_xyz
'x, y, z'
'-x, -y, -z'

loop_
_atom_site_label
_atom_site_type_symbol
_atom_site_fract_x
_atom_site_fract_y
_atom_site_fract_z
_atom_site_U_iso_or_equiv
_atom_site_adp_type
_atom_site_occupancy
_atom_site_site_symmetry_order
_atom_site_calc_flag
_atom_site_refinement_flags_posn
_atom_site_refinement_flags_adp
_atom_site_refinement_flags_occupancy
_atom_site_disorder_assembly
_atom_site_disorder_group
In1 In 0.16430(9) 0.15121(3) 0.60900(4) 0.0493(2) Uani 1 1 d . . . . .
In2 In 0.21680(10) 0.40175(3) 0.71542(4) 0.0525(2) Uani 1 1 d . . . . .
In3 In -0.03297(10) 0.34983(3) 0.62146(4) 0.0530(2) Uani 1 1 d . . . . .
In4 In -0.06030(10) 0.21480(3) 0.56501(4) 0.0526(2) Uani 1 1 d . . . . .
In5 In 0.24270(11) 0.37545(3) 0.84310(4) 0.0574(3) Uani 1 1 d . . . . .
In6 In 0.00942(10) 0.29690(3) 0.85811(4) 0.0556(3) Uani 1 1 d . . . . .
In7 In 0.21929(8) 0.24891(3) 0.79514(3) 0.0444(2) Uani 1 1 d . . . . .
In8 In 0.19638(9) 0.27855(3) 0.65709(3) 0.0445(2) Uani 1 1 d . . . . .
In9 In -0.04979(8) 0.18185(3) 0.67993(4) 0.0457(2) Uani 1 1 d . . . . .
In10 In 0.18583(9) 0.12516(3) 0.73660(4) 0.0485(2) Uani 1 1 d . . . . .
In11 In -0.02423(9) 0.16189(3) 0.80067(4) 0.0487(2) Uani 1 1 d . . . . .
In12 In -0.01813(9) 0.32879(3) 0.74233(4) 0.0483(2) Uani 1 1 d . . . . .
Br1 Br 0.3429(2) 0.49002(7) 0.73420(9) 0.0930(7) Uani 1 1 d . . . . .
Br2 Br -0.1837(2) 0.20512(9) 0.47077(8) 0.0946(7) Uani 1 1 d . . . . .
Br3 Br 0.2932(2) 0.04656(7) 0.73373(9) 0.0844(6) Uani 1 1 d . . . . .
Br4 Br -0.0850(3) 0.30141(9) 0.93652(9) 0.1021(8) Uani 1 1 d . . . . .
O1 O 0.0727(9) 0.2859(3) 0.5811(3) 0.052(2) Uani 1 1 d . . . . .
O2 O 0.0608(9) 0.0964(3) 0.7779(4) 0.053(2) Uani 1 1 d . . . . .
O3 O 0.1091(10) 0.4051(3) 0.7746(4) 0.056(3) Uani 1 1 d . . . . .
O4 O -0.1146(9) 0.2532(3) 0.7055(4) 0.059(3) Uani 1 1 d . . . . .
O5 O 0.3035(9) 0.1816(3) 0.8002(4) 0.055(2) Uani 1 1 d . U . . .
O6 O 0.0848(9) 0.4223(3) 0.6553(4) 0.055(2) Uani 1 1 d . . . . .
O7 O 0.2770(10) 0.2257(4) 0.6117(4) 0.062(3) Uani 1 1 d . . . . .
O8 O -0.1604(11) 0.1651(4) 0.6008(4) 0.066(3) Uani 1 1 d . U . . .
O9 O 0.0477(10) 0.1592(4) 0.5376(4) 0.059(3) Uani 1 1 d . . . . .
O10 O 0.3011(10) 0.3524(3) 0.6641(4) 0.059(3) Uani 1 1 d . . . . .
O11 O -0.1113(10) 0.2275(4) 0.8168(4) 0.062(3) Uani 1 1 d . . . . .
O12 O -0.1200(11) 0.3652(4) 0.6889(4) 0.066(3) Uani 1 1 d . . . . .
O13 O -0.0940(11) 0.3411(4) 0.8109(4) 0.065(3) Uani 1 1 d . . . . .
O14 O 0.3323(10) 0.3835(4) 0.7823(4) 0.066(3) Uani 1 1 d . . . . .
O15 O 0.0842(7) 0.1890(3) 0.7508(3) 0.0366(17) Uani 1 1 d . . . . .
O16 O 0.1112(8) 0.3090(3) 0.8001(3) 0.045(2) Uani 1 1 d . . . . .
O17 O 0.0474(8) 0.1136(3) 0.6627(3) 0.048(2) Uani 1 1 d . . . . .
O18 O 0.0656(8) 0.2111(3) 0.6373(3) 0.0425(19) Uani 1 1 d . . . . .
O19 O 0.0887(8) 0.3306(3) 0.6861(3) 0.046(2) Uani 1 1 d . . . . .
O20 O 0.1538(11) 0.3579(4) 0.9027(4) 0.067(3) Uani 1 1 d . . . . .
O21 O 0.1201(9) 0.2343(3) 0.8574(4) 0.050(2) Uani 1 1 d . . . . .
O22 O 0.2890(9) 0.2671(4) 0.7315(4) 0.056(2) Uani 1 1 d . . . . .
O23 O 0.2811(9) 0.1511(4) 0.6822(4) 0.057(2) Uani 1 1 d . . . . .
O24 O 0.3368(9) 0.3077(3) 0.8522(4) 0.061(3) Uani 1 1 d . . . . .
O25 O -0.1456(9) 0.1396(4) 0.7203(4) 0.060(3) Uani 1 1 d . . . . .
O26 O -0.1480(9) 0.2778(4) 0.5922(4) 0.062(3) Uani 1 1 d . . . . .
N1 N 0.0512(12) 0.1400(4) 0.8792(5) 0.056(3) Uani 1 1 d . . . . .
H1 H -0.015297 0.121480 0.889027 0.068 Uiso 1 1 calc R . . . .
N2 N 0.0812(12) 0.0657(4) 0.5668(4) 0.056(3) Uani 1 1 d . . . . .
H2 H 0.138072 0.050230 0.548463 0.068 Uiso 1 1 calc R . . . .
N3 N 0.1956(16) 0.4536(4) 0.8791(5) 0.075(4) Uani 1 1 d . . . . .
H3 H 0.269527 0.473484 0.902784 0.090 Uiso 1 1 calc R . . . .
N4 N 0.3376(13) 0.1306(5) 0.5842(6) 0.067(4) Uani 1 1 d . . . . .
H4 H 0.316085 0.099982 0.555603 0.081 Uiso 1 1 calc R . . . .
N5 N 0.0223(13) 0.3757(5) 0.5497(5) 0.065(3) Uani 1 1 d . . . . .
H5 H -0.043901 0.390439 0.531469 0.078 Uiso 1 1 calc R . . . .
N6 N -0.2113(13) 0.1243(5) 0.8084(6) 0.070(4) Uani 1 1 d . . . . .
H6 H -0.198323 0.101951 0.833339 0.085 Uiso 1 1 calc R . . . .
N7 N -0.2147(13) 0.3748(5) 0.5910(6) 0.074(4) Uani 1 1 d . . . . .
H7 H -0.202068 0.400048 0.569973 0.089 Uiso 1 1 calc R . . . .
N8 N 0.4417(14) 0.4073(5) 0.8907(6) 0.080(4) Uani 1 1 d . . . . .
H8 H 0.440871 0.436361 0.919032 0.096 Uiso 1 1 calc R . . . .
C1 C -0.275(2) 0.1432(10) 0.5821(10) 0.119(8) Uani 1 1 d . U . . .
H1A H -0.310187 0.157425 0.553403 0.179 Uiso 1 1 calc GR . . . .
H1B H -0.317304 0.149688 0.609120 0.179 Uiso 1 1 calc GR . . . .
H1C H -0.278313 0.106801 0.570253 0.179 Uiso 1 1 calc GR . . . .
C2 C 0.1053(16) 0.1854(6) 0.9221(6) 0.063(4) Uani 1 1 d . . . . .
H2A H 0.153176 0.174483 0.951198 0.076 Uiso 1 1 calc R . . . .
H2B H 0.042257 0.201801 0.934235 0.076 Uiso 1 1 calc R . . . .
C3 C -0.0288(17) 0.0700(5) 0.5269(6) 0.070(5) Uani 1 1 d . . . . .
H3A H -0.055973 0.037618 0.501451 0.084 Uiso 1 1 calc R . . . .
H3B H -0.092888 0.077800 0.543969 0.084 Uiso 1 1 calc R . . . .
C4 C 0.0533(18) 0.0340(5) 0.6034(6) 0.072(5) Uani 1 1 d . . . . .
H4A H 0.127085 0.026751 0.623693 0.087 Uiso 1 1 calc R . . . .
H4B H 0.005051 0.001461 0.583827 0.087 Uiso 1 1 calc R . . . .
C5 C 0.1386(15) 0.1040(6) 0.8703(7) 0.064(4) Uani 1 1 d . . . . .
H5A H 0.150622 0.084726 0.897543 0.077 Uiso 1 1 calc R . . . .
H5B H 0.215227 0.123116 0.870864 0.077 Uiso 1 1 calc R . . . .
C6 C 0.1231(18) 0.2990(6) 0.5406(6) 0.070(5) Uani 1 1 d . . . . .
H6A H 0.127652 0.267878 0.516194 0.083 Uiso 1 1 calc R . . . .
H6B H 0.203972 0.317334 0.555443 0.083 Uiso 1 1 calc R . . . .
C7 C 0.4024(15) 0.1492(8) 0.6822(7) 0.080(5) Uani 1 1 d . . . . .
H7A H 0.438902 0.133534 0.710084 0.096 Uiso 1 1 calc R . . . .
H7B H 0.445039 0.183769 0.688184 0.096 Uiso 1 1 calc R . . . .
C8 C 0.0699(17) 0.4523(6) 0.7939(7) 0.068(4) Uani 1 1 d . . . . .
H8A H -0.006749 0.444676 0.802427 0.082 Uiso 1 1 calc R . . . .
H8B H 0.057800 0.471497 0.766596 0.082 Uiso 1 1 calc R . . . .
C9 C 0.3867(14) 0.2256(6) 0.5983(7) 0.065(4) Uani 1 1 d . . . . .
H9A H 0.450968 0.233016 0.629654 0.078 Uiso 1 1 calc R . . . .
H9B H 0.398061 0.252194 0.579092 0.078 Uiso 1 1 calc R . . . .
C10 C -0.2753(14) 0.2799(7) 0.5741(10) 0.095(7) Uani 1 1 d . . . . .
H10A H -0.315156 0.278823 0.602371 0.114 Uiso 1 1 calc R . . . .
H10B H -0.311876 0.250575 0.545740 0.114 Uiso 1 1 calc R . . . .
C11 C 0.411(2) 0.1178(8) 0.6297(9) 0.094(7) Uani 1 1 d . . . . .
H11A H 0.494160 0.122554 0.627474 0.113 Uiso 1 1 calc R . . . .
H11B H 0.387936 0.081673 0.628564 0.113 Uiso 1 1 calc R . . . .
C12 C -0.2373(18) 0.2165(9) 0.8121(10) 0.099(7) Uani 1 1 d . . . . .
H12A H -0.279577 0.212337 0.775886 0.118 Uiso 1 1 calc R . . . .
H12B H -0.263448 0.244898 0.832898 0.118 Uiso 1 1 calc R . . . .
C13 C 0.1840(16) 0.2238(5) 0.9037(6) 0.064(4) Uani 1 1 d . . . . .
H13A H 0.209407 0.255308 0.930411 0.077 Uiso 1 1 calc R . . . .
H13B H 0.255114 0.209655 0.897598 0.077 Uiso 1 1 calc R . . . .
C14 C 0.498(3) 0.3666(7) 0.9139(9) 0.121(10) Uani 1 1 d . . . . .
H14A H 0.583969 0.373774 0.918638 0.145 Uiso 1 1 calc R . . . .
H14B H 0.481452 0.368197 0.948136 0.145 Uiso 1 1 calc R . . . .
C15 C 0.0481(19) 0.3325(6) 0.5116(6) 0.078(5) Uani 1 1 d . . . . .
H15A H 0.091036 0.346081 0.488580 0.093 Uiso 1 1 calc R . . . .
H15B H -0.026631 0.311960 0.490491 0.093 Uiso 1 1 calc R . . . .
C16 C -0.2596(18) 0.1121(8) 0.7109(7) 0.095(7) Uani 1 1 d . . . . .
H16A H -0.271174 0.083159 0.681397 0.114 Uiso 1 1 calc R . . . .
H16B H -0.319067 0.133937 0.702207 0.114 Uiso 1 1 calc R . . . .
C17 C -0.262(2) 0.3996(8) 0.6349(9) 0.096(7) Uani 1 1 d . . . . .
H17A H -0.348923 0.396601 0.623305 0.115 Uiso 1 1 calc R . . . .
H17B H -0.229931 0.435969 0.644786 0.115 Uiso 1 1 calc R . . . .
C18 C 0.459(2) 0.3946(10) 0.7982(8) 0.101(7) Uani 1 1 d . . . . .
H18A H 0.489290 0.412598 0.774446 0.122 Uiso 1 1 calc R . . . .
H18B H 0.492108 0.362671 0.796736 0.122 Uiso 1 1 calc R . . . .
C19 C 0.499(2) 0.4269(9) 0.8525(8) 0.104(8) Uani 1 1 d . . . . .
H19A H 0.585362 0.429002 0.864169 0.125 Uiso 1 1 calc R . . . .
H19B H 0.482039 0.461433 0.851969 0.125 Uiso 1 1 calc R . . . .
C20 C 0.141(2) 0.4025(6) 0.9386(6) 0.090(6) Uani 1 1 d . . . . .
H20A H 0.214396 0.414055 0.965526 0.107 Uiso 1 1 calc R . . . .
H20B H 0.076746 0.393955 0.955211 0.107 Uiso 1 1 calc R . . . .
C21 C 0.154(3) 0.4843(7) 0.8401(8) 0.117(9) Uani 1 1 d . . . . .
H21A H 0.116420 0.511824 0.855791 0.141 Uiso 1 1 calc R . . . .
H21B H 0.223145 0.499791 0.829902 0.141 Uiso 1 1 calc R . . . .
C22 C 0.454(2) 0.3144(7) 0.8819(9) 0.108(8) Uani 1 1 d . . . . .
H22A H 0.506653 0.306136 0.858688 0.130 Uiso 1 1 calc R . . . .
H22B H 0.458927 0.290341 0.904719 0.130 Uiso 1 1 calc R . . . .
C23 C 0.4267(19) 0.1794(8) 0.8238(10) 0.104(7) Uani 1 1 d . U . . .
H23A H 0.478585 0.203426 0.812983 0.156 Uiso 1 1 calc GR . . . .
H23B H 0.443934 0.145290 0.812931 0.156 Uiso 1 1 calc GR . . . .
H23C H 0.439621 0.188057 0.861137 0.156 Uiso 1 1 calc GR . . . .
C24 C 0.0865(16) 0.0673(5) 0.8167(6) 0.061(4) Uani 1 1 d . . . . .
H24A H 0.143799 0.044889 0.808532 0.073 Uiso 1 1 calc R . . . .
H24B H 0.013731 0.046051 0.817436 0.073 Uiso 1 1 calc R . . . .
C25 C -0.0144(17) 0.0623(5) 0.6395(6) 0.070(5) Uani 1 1 d . . . . .
H25A H -0.094502 0.063710 0.620005 0.084 Uiso 1 1 calc R . . . .
H25B H -0.021822 0.044009 0.666767 0.084 Uiso 1 1 calc R . . . .
C26 C 0.1285(17) 0.4172(5) 0.5713(7) 0.070(5) Uani 1 1 d . . . . .
H26A H 0.138644 0.436792 0.545331 0.084 Uiso 1 1 calc R . . . .
H26B H 0.200637 0.402193 0.580810 0.084 Uiso 1 1 calc R . . . .
C27 C 0.1068(17) 0.4515(5) 0.6186(6) 0.067(4) Uani 1 1 d . . . . .
H27A H 0.176385 0.477705 0.634503 0.080 Uiso 1 1 calc R . . . .
H27B H 0.038461 0.468472 0.608271 0.080 Uiso 1 1 calc R . . . .
C28 C 0.0020(19) 0.1122(6) 0.4999(6) 0.077(5) Uani 1 1 d . . . . .
H28A H 0.061546 0.102974 0.480516 0.093 Uiso 1 1 calc R . . . .
H28B H -0.069104 0.116398 0.475358 0.093 Uiso 1 1 calc R . . . .
C29 C -0.267(2) 0.1678(8) 0.8303(11) 0.106(8) Uani 1 1 d . . . . .
H29A H -0.240356 0.175062 0.868136 0.127 Uiso 1 1 calc R . . . .
H29B H -0.352890 0.157669 0.821109 0.127 Uiso 1 1 calc R . . . .
C30 C -0.2331(16) 0.3767(7) 0.6819(8) 0.077(5) Uani 1 1 d . . . . .
H30A H -0.240015 0.400941 0.712665 0.092 Uiso 1 1 calc R . . . .
H30B H -0.289629 0.345755 0.677247 0.092 Uiso 1 1 calc R . . . .
C31 C 0.3905(16) 0.1740(7) 0.5651(7) 0.071(4) Uani 1 1 d . . . . .
H31A H 0.347134 0.172116 0.529525 0.085 Uiso 1 1 calc R . . . .
H31B H 0.473184 0.170717 0.564748 0.085 Uiso 1 1 calc R . . . .
C32 C -0.2083(17) 0.3553(8) 0.8143(8) 0.082(5) Uani 1 1 d . . . . .
H32A H -0.270265 0.331069 0.788924 0.123 Uiso 1 1 calc GR . . . .
H32B H -0.211771 0.389057 0.807554 0.123 Uiso 1 1 calc GR . . . .
H32C H -0.219812 0.355349 0.848667 0.123 Uiso 1 1 calc GR . . . .
C33 C -0.289(2) 0.3280(9) 0.5560(9) 0.113(9) Uani 1 1 d . . . . .
H33A H -0.269731 0.324205 0.522196 0.135 Uiso 1 1 calc R . . . .
H33B H -0.372567 0.332676 0.551209 0.135 Uiso 1 1 calc R . . . .
C34 C 0.4155(17) 0.3621(7) 0.6553(9) 0.092(6) Uani 1 1 d . . . . .
H34A H 0.445359 0.398249 0.667019 0.138 Uiso 1 1 calc GR . . . .
H34B H 0.411441 0.351624 0.618617 0.138 Uiso 1 1 calc GR . . . .
H34C H 0.468319 0.343214 0.674185 0.138 Uiso 1 1 calc GR . . . .
C35 C -0.2757(19) 0.0932(8) 0.7574(7) 0.091(7) Uani 1 1 d . . . . .
H35A H -0.360582 0.089035 0.756623 0.110 Uiso 1 1 calc R . . . .
H35B H -0.252045 0.059251 0.754270 0.110 Uiso 1 1 calc R . . . .
C36 C 0.113(3) 0.4446(8) 0.9109(10) 0.136(11) Uani 1 1 d . . . . .
H36A H 0.031790 0.435499 0.888929 0.163 Uiso 1 1 calc R . . . .
H36B H 0.115599 0.475952 0.936448 0.163 Uiso 1 1 calc R . . . .
In13 In 1.02316(10) 0.86702(3) 0.77916(4) 0.0515(2) Uani 1 1 d . . . . .
In14 In 0.60586(9) 0.68733(3) 0.72402(4) 0.0515(2) Uani 1 1 d . . . . .
In15 In 0.79581(10) 0.62264(3) 0.65694(4) 0.0519(2) Uani 1 1 d . . . . .
In16 In 0.58341(9) 0.66796(3) 0.84275(4) 0.0519(2) Uani 1 1 d . . . . .
In17 In 0.73797(9) 0.83066(3) 0.79451(4) 0.0494(2) Uani 1 1 d . . . . .
In18 In 0.75554(10) 0.59920(3) 0.77959(4) 0.0527(2) Uani 1 1 d . . . . .
In19 In 0.69821(9) 0.79912(3) 0.90437(4) 0.0512(2) Uani 1 1 d . . . . .
In20 In 0.66219(11) 0.71731(4) 0.61501(4) 0.0595(3) Uani 1 1 d . . . . .
In21 In 0.77848(11) 0.84869(3) 0.67924(4) 0.0582(3) Uani 1 1 d . . . . .
In22 In 0.87383(9) 0.71911(3) 0.84629(3) 0.0447(2) Uani 1 1 d . . . . .
In23 In 0.98077(9) 0.84353(3) 0.90212(4) 0.0478(2) Uani 1 1 d . . . . .
In24 In 0.91815(9) 0.74586(3) 0.71400(3) 0.0457(2) Uani 1 1 d . . . . .
Br5 Br 0.5865(2) 0.81562(8) 0.97817(8) 0.0838(6) Uani 1 1 d . . . . .
Br6 Br 1.2146(2) 0.93238(7) 0.80339(9) 0.0846(6) Uani 1 1 d . . . . .
Br7 Br 0.5789(2) 0.72519(9) 0.52127(8) 0.1053(9) Uani 1 1 d . . . . .
Br8 Br 0.7797(2) 0.50469(6) 0.77298(9) 0.0929(7) Uani 1 1 d . . . . .
O27 O 0.8629(9) 0.8442(3) 0.9546(4) 0.055(2) Uani 1 1 d . . . . .
O28 O 0.7143(8) 0.6778(3) 0.7956(4) 0.048(2) Uani 1 1 d . . . . .
O29 O 0.6008(9) 0.7678(3) 0.7510(4) 0.062(3) Uani 1 1 d . . . . .
O30 O 0.4765(9) 0.6597(4) 0.7601(4) 0.060(3) Uani 1 1 d . . . . .
O31 O 0.8385(9) 0.7681(3) 0.6392(4) 0.057(3) Uani 1 1 d . . . . .
O32 O 0.5484(9) 0.7449(4) 0.8561(4) 0.062(3) Uani 1 1 d . . . . .
O33 O 1.0724(9) 0.8034(3) 0.7283(4) 0.056(2) Uani 1 1 d . . . . .
O34 O 0.9074(9) 0.8895(3) 0.8331(4) 0.057(2) Uani 1 1 d . . . . .
O35 O 0.9339(11) 0.9047(4) 0.7220(4) 0.066(3) Uani 1 1 d . . . . .
O36 O 1.0079(9) 0.7639(3) 0.9092(4) 0.058(3) Uani 1 1 d . . . . .
O37 O 0.8774(9) 0.6078(4) 0.7310(4) 0.058(2) Uani 1 1 d . . . . .
O38 O 0.7289(11) 0.6474(4) 0.5858(4) 0.069(3) Uani 1 1 d . . . . .
O39 O 0.6143(10) 0.5903(3) 0.8183(4) 0.060(3) Uani 1 1 d . . . . .
O40 O 0.9593(10) 0.6798(3) 0.6679(4) 0.060(3) Uani 1 1 d . . . . .
O41 O 0.8934(10) 0.6401(3) 0.8480(4) 0.057(2) Uani 1 1 d . . . . .
O42 O 0.6415(9) 0.6047(3) 0.7030(4) 0.055(2) Uani 1 1 d . . . . .
O43 O 0.6217(11) 0.7918(4) 0.6446(5) 0.077(3) Uani 1 1 d . . . . .
O44 O 0.5160(10) 0.6829(4) 0.6428(4) 0.073(3) Uani 1 1 d . . . . .
O45 O 0.6879(11) 0.8783(4) 0.7426(4) 0.073(3) Uani 1 1 d . . . . .
O46 O 0.6520(10) 0.8551(4) 0.8571(4) 0.068(3) Uani 1 1 d . . . . .
O47 O 0.7477(8) 0.6977(3) 0.6874(3) 0.042(2) Uani 1 1 d . . . . .
O48 O 0.8537(8) 0.8145(3) 0.7435(3) 0.047(2) Uani 1 1 d . . . . .
O49 O 0.8202(8) 0.7936(3) 0.8522(3) 0.046(2) Uani 1 1 d . . . . .
O50 O 0.7530(9) 0.7215(3) 0.9043(4) 0.051(2) Uani 1 1 d . . . . .
O51 O 0.9714(10) 0.7259(4) 0.7884(4) 0.058(2) Uani 1 1 d . . . . .
O52 O 1.0894(10) 0.8361(4) 0.8469(4) 0.061(3) Uani 1 1 d . . . . .
N9 N 0.6619(13) 0.5516(5) 0.6055(5) 0.067(4) Uani 1 1 d . . . . .
H9 H 0.708470 0.527092 0.589868 0.081 Uiso 1 1 calc R . . . .
N10 N 0.6128(13) 0.6381(5) 0.9205(5) 0.063(3) Uani 1 1 d . . . . .
H10 H 0.533970 0.629762 0.927613 0.076 Uiso 1 1 calc R . . . .
N11 N 1.1720(12) 0.8490(4) 0.9564(5) 0.060(3) Uani 1 1 d . . . . .
H11 H 1.185072 0.879255 0.985181 0.072 Uiso 1 1 calc R . . . .
N12 N 0.9926(12) 0.9306(4) 0.9381(4) 0.053(3) Uani 1 1 d . . . . .
H12 H 1.064039 0.940703 0.967088 0.064 Uiso 1 1 calc R . . . .
N13 N 0.6398(17) 0.8981(6) 0.6452(6) 0.087(5) Uani 1 1 d . . . . .
H13 H 0.675414 0.917703 0.623474 0.105 Uiso 1 1 calc R . . . .
N14 N 0.8745(14) 0.8644(5) 0.6144(5) 0.071(4) Uani 1 1 d . . . . .
H14 H 0.830671 0.887331 0.595822 0.085 Uiso 1 1 calc R . . . .
N15 N 0.3820(12) 0.6565(6) 0.8443(7) 0.079(4) Uani 1 1 d . . . . .
H15 H 0.371562 0.635908 0.869925 0.095 Uiso 1 1 calc R . . . .
N16 N 0.9457(13) 0.5760(5) 0.6374(6) 0.069(4) Uani 1 1 d . . . . .
H16 H 0.909979 0.546545 0.608306 0.082 Uiso 1 1 calc R . . . .
C37 C 0.990(2) 0.6223(8) 0.8711(8) 0.096(6) Uani 1 1 d . U . . .
H37A H 0.983436 0.586210 0.856552 0.144 Uiso 1 1 calc GR . . . .
H37B H 0.995121 0.627756 0.907940 0.144 Uiso 1 1 calc GR . . . .
H37C H 1.060820 0.640247 0.865334 0.144 Uiso 1 1 calc GR . . . .
C38 C 0.9072(16) 0.9423(5) 0.8509(6) 0.061(4) Uani 1 1 d . . . . .
H38A H 0.829193 0.947837 0.857055 0.073 Uiso 1 1 calc R . . . .
H38B H 0.922226 0.960568 0.824511 0.073 Uiso 1 1 calc R . . . .
C39 C 0.8675(16) 0.8932(5) 0.9882(6) 0.061(4) Uani 1 1 d . . . . .
H39A H 0.932084 0.897908 1.019154 0.073 Uiso 1 1 calc R . . . .
H39B H 0.792757 0.894512 0.999160 0.073 Uiso 1 1 calc R . . . .
C40 C 0.7954(17) 0.7044(6) 0.9507(6) 0.067(5) Uani 1 1 d . . . . .
H40A H 0.837061 0.733366 0.978612 0.081 Uiso 1 1 calc R . . . .
H40B H 0.851071 0.680420 0.944884 0.081 Uiso 1 1 calc R . . . .
C41 C 0.9870(18) 0.9317(6) 0.6901(6) 0.074(5) Uani 1 1 d . . . . .
H41A H 1.065597 0.949932 0.709514 0.089 Uiso 1 1 calc R . . . .
H41B H 0.937746 0.956651 0.679447 0.089 Uiso 1 1 calc R . . . .
C42 C 0.6867(16) 0.6777(6) 0.9659(6) 0.070(5) Uani 1 1 d . . . . .
H42A H 0.714717 0.661663 0.994691 0.083 Uiso 1 1 calc R . . . .
H42B H 0.638242 0.703060 0.977204 0.083 Uiso 1 1 calc R . . . .
C43 C 0.4259(16) 0.7498(7) 0.8460(9) 0.096(7) Uani 1 1 d . . . . .
H43A H 0.394900 0.746991 0.808954 0.115 Uiso 1 1 calc R . . . .
H43B H 0.415723 0.783269 0.864571 0.115 Uiso 1 1 calc R . . . .
C44 C 0.5936(16) 0.5252(5) 0.6370(6) 0.071(5) Uani 1 1 d . . . . .
H44A H 0.527098 0.500735 0.613755 0.086 Uiso 1 1 calc R . . . .
H44B H 0.645588 0.506396 0.657153 0.086 Uiso 1 1 calc R . . . .
C45 C 0.3199(15) 0.6278(7) 0.7943(7) 0.078(5) Uani 1 1 d . . . . .
H45A H 0.234769 0.628595 0.790982 0.094 Uiso 1 1 calc R . . . .
H45B H 0.332322 0.592313 0.791807 0.094 Uiso 1 1 calc R . . . .
C46 C 0.538(2) 0.8604(8) 0.6112(10) 0.111(8) Uani 1 1 d . . . . .
H46A H 0.552336 0.851473 0.576503 0.133 Uiso 1 1 calc R . . . .
H46B H 0.465997 0.876575 0.608199 0.133 Uiso 1 1 calc R . . . .
C47 C 0.9988(18) 0.8933(6) 0.6420(7) 0.079(5) Uani 1 1 d . . . . .
H47A H 1.031678 0.911328 0.618818 0.094 Uiso 1 1 calc R . . . .
H47B H 1.051903 0.869522 0.652300 0.094 Uiso 1 1 calc R . . . .
C48 C 0.6056(18) 0.5593(6) 0.8555(7) 0.075(5) Uani 1 1 d . . . . .
H48A H 0.645668 0.529630 0.847920 0.090 Uiso 1 1 calc R . . . .
H48B H 0.521964 0.546932 0.852794 0.090 Uiso 1 1 calc R . . . .
C49 C 0.3874(19) 0.6779(9) 0.6210(10) 0.111(8) Uani 1 1 d . . . . .
H49A H 0.344622 0.662563 0.642681 0.167 Uiso 1 1 calc GR . . . .
H49B H 0.366977 0.656542 0.586382 0.167 Uiso 1 1 calc GR . . . .
H49C H 0.365810 0.711301 0.619710 0.167 Uiso 1 1 calc GR . . . .
C50 C 1.1112(15) 0.7554(6) 0.9413(6) 0.063(4) Uani 1 1 d . . . . .
H50A H 1.163078 0.741310 0.919857 0.075 Uiso 1 1 calc R . . . .
H50B H 1.090134 0.730153 0.960634 0.075 Uiso 1 1 calc R . . . .
C51 C 1.1869(19) 0.7955(7) 0.7231(8) 0.091(6) Uani 1 1 d . . . . .
H51A H 1.237530 0.828067 0.730238 0.137 Uiso 1 1 calc GR . . . .
H51B H 1.182529 0.777241 0.688077 0.137 Uiso 1 1 calc GR . . . .
H51C H 1.219549 0.775646 0.747299 0.137 Uiso 1 1 calc GR . . . .
C52 C 0.8772(19) 0.8172(6) 0.5753(6) 0.077(5) Uani 1 1 d . . . . .
H52A H 0.935034 0.824524 0.555217 0.093 Uiso 1 1 calc R . . . .
H52B H 0.798938 0.806101 0.551449 0.093 Uiso 1 1 calc R . . . .
C53 C 1.2075(15) 0.8288(7) 0.8680(7) 0.071(5) Uani 1 1 d . . . . .
H53A H 1.259975 0.840425 0.847286 0.085 Uiso 1 1 calc R . . . .
H53B H 1.209536 0.792467 0.866005 0.085 Uiso 1 1 calc R . . . .
C54 C 0.9883(16) 0.5918(7) 0.7329(7) 0.075(5) Uani 1 1 d . . . . .
H54A H 1.005964 0.574137 0.761238 0.090 Uiso 1 1 calc R . . . .
H54B H 1.049431 0.621788 0.740446 0.090 Uiso 1 1 calc R . . . .
C55 C 1.2529(18) 0.8579(8) 0.9241(8) 0.088(6) Uani 1 1 d . . . . .
H55A H 1.329111 0.847945 0.938497 0.106 Uiso 1 1 calc R . . . .
H55B H 1.266936 0.894432 0.925074 0.106 Uiso 1 1 calc R . . . .
C56 C 1.0633(15) 0.6645(6) 0.6543(7) 0.071(5) Uani 1 1 d . . . . .
H56A H 1.124498 0.665911 0.685683 0.085 Uiso 1 1 calc R . . . .
H56B H 1.094260 0.687696 0.634940 0.085 Uiso 1 1 calc R . . . .
C57 C 1.1766(17) 0.8029(6) 0.9783(7) 0.073(5) Uani 1 1 d . . . . .
H57A H 1.143000 0.808079 1.008826 0.087 Uiso 1 1 calc R . . . .
H57B H 1.259774 0.798755 0.989786 0.087 Uiso 1 1 calc R . . . .
C58 C 0.660(2) 0.6061(7) 0.5431(6) 0.091(7) Uani 1 1 d . . . . .
H58A H 0.714761 0.588189 0.525748 0.109 Uiso 1 1 calc R . . . .
H58B H 0.608910 0.620319 0.517760 0.109 Uiso 1 1 calc R . . . .
C59 C 0.5471(15) 0.5635(5) 0.6729(6) 0.066(4) Uani 1 1 d . . . . .
H59A H 0.483994 0.577609 0.652703 0.079 Uiso 1 1 calc R . . . .
H59B H 0.513047 0.546474 0.696450 0.079 Uiso 1 1 calc R . . . .
C60 C 1.0332(19) 0.6101(7) 0.6211(9) 0.087(6) Uani 1 1 d . . . . .
H60A H 1.001192 0.611433 0.585063 0.105 Uiso 1 1 calc R . . . .
H60B H 1.106553 0.595182 0.622636 0.105 Uiso 1 1 calc R . . . .
C61 C 0.3583(17) 0.7085(8) 0.8636(10) 0.098(7) Uani 1 1 d . . . . .
H61A H 0.378425 0.716001 0.901453 0.118 Uiso 1 1 calc R . . . .
H61B H 0.273146 0.709245 0.852041 0.118 Uiso 1 1 calc R . . . .
C62 C 0.662(2) 0.5899(6) 0.9099(7) 0.085(6) Uani 1 1 d . . . . .
H62A H 0.648197 0.569638 0.934933 0.101 Uiso 1 1 calc R . . . .
H62B H 0.748340 0.597665 0.914121 0.101 Uiso 1 1 calc R . . . .
C63 C 0.560(2) 0.8861(9) 0.8595(10) 0.104(7) Uani 1 1 d . . . . .
H63A H 0.542203 0.890212 0.893373 0.156 Uiso 1 1 calc GR . . . .
H63B H 0.488737 0.869774 0.833188 0.156 Uiso 1 1 calc GR . . . .
H63C H 0.585766 0.919221 0.853706 0.156 Uiso 1 1 calc GR . . . .
C64 C 0.514(2) 0.8111(8) 0.6299(12) 0.131(11) Uani 1 1 d . . . . .
H64A H 0.477548 0.817970 0.659469 0.157 Uiso 1 1 calc R . . . .
H64B H 0.458254 0.785652 0.602151 0.157 Uiso 1 1 calc R . . . .
C65 C 0.606(2) 0.9138(9) 0.7358(8) 0.113(9) Uani 1 1 d . . . . .
H65A H 0.623587 0.941672 0.766641 0.135 Uiso 1 1 calc R . . . .
H65B H 0.524558 0.896693 0.731154 0.135 Uiso 1 1 calc R . . . .
C66 C 1.0034(17) 0.9633(5) 0.9014(6) 0.069(5) Uani 1 1 d . . . . .
H66A H 1.082260 0.964173 0.893985 0.083 Uiso 1 1 calc R . . . .
H66B H 0.994221 0.998110 0.916545 0.083 Uiso 1 1 calc R . . . .
C67 C 0.8876(17) 0.9355(5) 0.9599(6) 0.066(4) Uani 1 1 d . . . . .
H67A H 0.817470 0.933769 0.931990 0.079 Uiso 1 1 calc R . . . .
H67B H 0.899432 0.968689 0.983945 0.079 Uiso 1 1 calc R . . . .
C68 C 0.9120(18) 0.7745(6) 0.6037(6) 0.073(5) Uani 1 1 d . . . . .
H68A H 0.903003 0.742469 0.578206 0.088 Uiso 1 1 calc R . . . .
H68B H 0.995420 0.783190 0.622646 0.088 Uiso 1 1 calc R . . . .
C69 C 0.9944(19) 0.5573(7) 0.6839(7) 0.082(5) Uani 1 1 d . . . . .
H69A H 1.077373 0.553289 0.685012 0.098 Uiso 1 1 calc R . . . .
H69B H 0.950189 0.523665 0.681273 0.098 Uiso 1 1 calc R . . . .
C70 C 0.5865(19) 0.5694(7) 0.5627(7) 0.083(6) Uani 1 1 d . . . . .
H70A H 0.548275 0.540100 0.534413 0.099 Uiso 1 1 calc R . . . .
H70B H 0.524136 0.585883 0.575245 0.099 Uiso 1 1 calc R . . . .
C71 C 0.3542(16) 0.6454(9) 0.7499(8) 0.090(6) Uani 1 1 d . . . . .
H71A H 0.328150 0.617914 0.718767 0.108 Uiso 1 1 calc R . . . .
H71B H 0.314378 0.674401 0.743422 0.108 Uiso 1 1 calc R . . . .
C72 C 0.616(3) 0.9346(8) 0.6893(9) 0.148(13) Uani 1 1 d . . . . .
H72A H 0.541873 0.947236 0.676866 0.177 Uiso 1 1 calc R . . . .
H72B H 0.679826 0.963803 0.700086 0.177 Uiso 1 1 calc R . . . .
Br9 Br -0.1947(3) 0.47252(9) 0.52874(9) 0.0991(7) Uani 1 1 d . . . . .
Br10 Br 0.2649(3) 0.04972(10) 0.45085(11) 0.1155(9) Uani 1 1 d . . . . .
Br11 Br -0.1782(2) 0.07245(8) 0.91797(9) 0.0873(6) Uani 1 1 d . . . . .
Br12 Br 0.4385(8) 0.5208(2) 0.9790(3) 0.128(3) Uani 0.4 1 d . . P . .
Br13 Br 0.3477(6) 0.5821(3) 0.9316(2) 0.181(3) Uani 0.6 1 d . . P . .

loop_
_atom_site_aniso_label
_atom_site_aniso_U_11
_atom_site_aniso_U_22
_atom_site_aniso_U_33
_atom_site_aniso_U_23
_atom_site_aniso_U_13
_atom_site_aniso_U_12
In1 0.0605(6) 0.0341(4) 0.0485(5) 0.0028(4) 0.0100(4) 0.0039(4)
In2 0.0685(7) 0.0299(4) 0.0551(5) 0.0076(4) 0.0137(5) -0.0058(4)
In3 0.0615(6) 0.0392(4) 0.0565(6) 0.0145(4) 0.0080(5) 0.0043(4)
In4 0.0618(6) 0.0382(4) 0.0497(5) 0.0064(4) 0.0027(4) 0.0000(4)
In5 0.0802(7) 0.0310(4) 0.0532(6) 0.0016(4) 0.0137(5) -0.0070(4)
In6 0.0773(7) 0.0384(4) 0.0556(6) 0.0109(4) 0.0264(5) 0.0075(4)
In7 0.0511(5) 0.0296(4) 0.0470(5) 0.0048(3) 0.0075(4) -0.0029(3)
In8 0.0514(5) 0.0314(4) 0.0468(5) 0.0055(3) 0.0101(4) -0.0016(3)
In9 0.0489(5) 0.0327(4) 0.0505(5) 0.0079(3) 0.0067(4) -0.0025(3)
In10 0.0602(6) 0.0317(4) 0.0516(5) 0.0082(4) 0.0109(4) 0.0049(4)
In11 0.0550(6) 0.0360(4) 0.0540(5) 0.0118(4) 0.0130(4) -0.0013(4)
In12 0.0584(6) 0.0333(4) 0.0547(5) 0.0107(4) 0.0166(4) 0.0055(4)
Br1 0.1223(18) 0.0478(9) 0.0931(14) 0.0125(9) 0.0170(13) -0.0330(10)
Br2 0.1072(18) 0.0893(14) 0.0669(12) 0.0098(10) -0.0162(11) 0.0136(12)
Br3 0.1074(16) 0.0575(10) 0.1034(15) 0.0301(10) 0.0358(13) 0.0347(10)
Br4 0.155(2) 0.0917(15) 0.0856(14) 0.0289(12) 0.0736(16) 0.0274(15)
O1 0.064(6) 0.041(5) 0.045(5) 0.008(4) 0.005(4) 0.003(4)
O2 0.075(7) 0.032(4) 0.052(5) 0.014(4) 0.013(5) 0.006(4)
O3 0.090(8) 0.027(4) 0.054(5) 0.009(4) 0.021(5) 0.006(4)
O4 0.060(6) 0.032(4) 0.082(7) 0.009(4) 0.016(5) 0.005(4)
O5 0.058(6) 0.036(4) 0.064(6) 0.009(4) 0.001(5) 0.005(4)
O6 0.063(6) 0.039(5) 0.060(6) 0.013(4) 0.006(5) 0.001(4)
O7 0.074(7) 0.045(5) 0.065(6) -0.001(4) 0.029(6) -0.001(5)
O8 0.083(7) 0.049(5) 0.055(6) 0.010(5) -0.001(5) -0.007(5)
O9 0.072(7) 0.044(5) 0.052(6) 0.004(4) 0.003(5) 0.007(5)
O10 0.071(7) 0.040(5) 0.063(6) 0.004(4) 0.024(5) -0.008(4)
O11 0.065(7) 0.046(5) 0.074(7) 0.012(5) 0.018(5) 0.010(5)
O12 0.084(8) 0.059(6) 0.067(7) 0.022(5) 0.026(6) 0.030(6)
O13 0.088(8) 0.055(6) 0.070(7) 0.028(5) 0.040(6) 0.023(5)
O14 0.060(7) 0.060(6) 0.074(7) 0.019(5) 0.012(6) -0.003(5)
O15 0.036(4) 0.024(3) 0.045(5) 0.002(3) 0.007(4) -0.003(3)
O16 0.061(6) 0.031(4) 0.047(5) 0.012(4) 0.018(4) 0.006(4)
O17 0.052(6) 0.028(4) 0.055(5) 0.000(4) 0.004(4) -0.003(4)
O18 0.044(5) 0.032(4) 0.048(5) 0.006(3) 0.007(4) 0.003(3)
O19 0.060(6) 0.025(4) 0.049(5) 0.008(3) 0.007(4) 0.000(4)
O20 0.090(8) 0.043(5) 0.064(6) 0.003(5) 0.021(6) 0.006(5)
O21 0.057(6) 0.042(5) 0.051(5) 0.015(4) 0.008(4) 0.007(4)
O22 0.057(6) 0.057(6) 0.056(6) 0.023(5) 0.011(5) -0.003(5)
O23 0.044(6) 0.062(6) 0.062(6) 0.016(5) 0.010(5) 0.006(4)
O24 0.059(6) 0.037(5) 0.068(6) 0.001(4) -0.006(5) -0.010(4)
O25 0.049(6) 0.053(5) 0.065(6) 0.017(5) -0.002(5) -0.021(4)
O26 0.058(7) 0.049(5) 0.076(7) 0.008(5) 0.011(5) 0.011(5)
N1 0.069(8) 0.046(6) 0.054(7) 0.014(5) 0.017(6) 0.001(6)
N2 0.075(9) 0.037(6) 0.050(7) 0.007(5) 0.006(6) 0.000(5)
N3 0.131(13) 0.031(6) 0.054(7) -0.004(5) 0.023(8) -0.003(7)
N4 0.072(9) 0.061(8) 0.073(9) 0.006(7) 0.028(7) 0.024(7)
N5 0.085(10) 0.059(7) 0.054(7) 0.020(6) 0.015(7) 0.012(7)
N6 0.066(9) 0.066(8) 0.081(10) 0.026(7) 0.021(7) -0.007(7)
N7 0.071(10) 0.060(8) 0.091(11) 0.027(7) 0.001(8) 0.019(7)
N8 0.083(11) 0.055(8) 0.079(10) 0.000(7) -0.006(8) -0.015(7)
C1 0.074(9) 0.138(16) 0.130(15) 0.033(13) 0.003(11) -0.010(10)
C2 0.087(12) 0.050(8) 0.052(9) 0.017(7) 0.018(8) 0.002(8)
C3 0.106(14) 0.034(7) 0.052(9) -0.008(6) -0.003(9) 0.005(7)
C4 0.119(15) 0.023(6) 0.063(10) 0.000(6) 0.014(9) -0.006(7)
C5 0.060(10) 0.052(8) 0.086(12) 0.029(8) 0.014(8) 0.017(7)
C6 0.111(15) 0.048(8) 0.047(8) 0.008(6) 0.018(9) 0.007(8)
C7 0.052(11) 0.114(15) 0.077(12) 0.042(11) 0.011(9) 0.002(10)
C8 0.090(13) 0.047(8) 0.073(11) 0.017(7) 0.020(9) 0.018(8)
C9 0.050(9) 0.070(10) 0.076(11) 0.011(8) 0.025(8) 0.009(7)
C10 0.032(9) 0.070(11) 0.16(2) 0.004(12) -0.002(10) -0.003(8)
C11 0.091(15) 0.085(13) 0.134(19) 0.047(13) 0.053(14) 0.042(12)
C12 0.060(13) 0.098(15) 0.14(2) 0.030(14) 0.025(12) 0.011(11)
C13 0.090(12) 0.041(7) 0.053(9) 0.006(6) 0.004(8) -0.001(7)
C14 0.17(2) 0.066(12) 0.087(15) 0.017(11) -0.036(15) -0.035(13)
C15 0.132(17) 0.056(9) 0.044(8) 0.017(7) 0.024(10) 0.001(10)
C16 0.079(13) 0.111(16) 0.074(12) 0.016(11) 0.008(10) -0.051(12)
C17 0.104(17) 0.072(12) 0.139(19) 0.053(13) 0.053(15) 0.036(11)
C18 0.097(17) 0.128(19) 0.084(15) 0.033(14) 0.030(13) 0.007(14)
C19 0.091(16) 0.099(15) 0.101(16) 0.042(13) -0.014(12) -0.037(12)
C20 0.16(2) 0.057(10) 0.048(9) 0.000(7) 0.025(11) 0.015(11)
C21 0.22(3) 0.038(9) 0.092(15) -0.001(9) 0.032(17) 0.031(13)
C22 0.116(18) 0.059(11) 0.116(17) 0.019(11) -0.024(14) -0.034(11)
C23 0.077(11) 0.083(13) 0.14(2) 0.017(13) 0.003(12) 0.014(11)
C24 0.079(11) 0.048(8) 0.058(9) 0.017(7) 0.021(8) 0.008(7)
C25 0.104(14) 0.033(7) 0.061(9) 0.009(6) 0.003(9) -0.008(7)
C26 0.098(14) 0.042(7) 0.071(10) 0.019(7) 0.020(9) 0.007(8)
C27 0.095(13) 0.029(6) 0.071(10) 0.016(6) 0.010(9) -0.004(7)
C28 0.111(15) 0.057(9) 0.045(8) -0.001(7) -0.001(9) -0.008(9)
C29 0.085(15) 0.073(12) 0.17(2) 0.014(14) 0.071(16) 0.005(11)
C30 0.062(11) 0.062(10) 0.111(15) 0.022(10) 0.022(10) 0.019(8)
C31 0.060(11) 0.088(12) 0.068(11) 0.012(9) 0.023(8) 0.015(9)
C32 0.076(13) 0.090(13) 0.099(14) 0.028(11) 0.048(11) 0.030(10)
C33 0.078(15) 0.099(16) 0.122(18) 0.021(14) -0.052(13) 0.004(12)
C34 0.069(12) 0.083(13) 0.117(16) -0.001(11) 0.048(12) -0.024(10)
C35 0.096(15) 0.096(14) 0.065(11) 0.023(10) 0.005(10) -0.043(11)
C36 0.25(4) 0.058(12) 0.115(19) 0.003(12) 0.09(2) 0.043(17)
In13 0.0646(6) 0.0311(4) 0.0521(5) 0.0071(4) 0.0077(5) -0.0050(4)
In14 0.0553(6) 0.0335(4) 0.0596(6) 0.0062(4) 0.0077(5) 0.0000(4)
In15 0.0653(6) 0.0313(4) 0.0510(5) 0.0019(4) 0.0063(5) 0.0000(4)
In16 0.0582(6) 0.0363(4) 0.0568(6) 0.0051(4) 0.0141(5) -0.0026(4)
In17 0.0583(6) 0.0315(4) 0.0534(5) 0.0076(4) 0.0051(4) 0.0053(4)
In18 0.0712(7) 0.0276(4) 0.0560(6) 0.0057(4) 0.0133(5) 0.0032(4)
In19 0.0594(6) 0.0356(4) 0.0550(5) 0.0031(4) 0.0144(5) 0.0029(4)
In20 0.0716(7) 0.0409(5) 0.0531(6) 0.0092(4) -0.0059(5) -0.0034(4)
In21 0.0769(7) 0.0365(4) 0.0544(6) 0.0140(4) 0.0005(5) 0.0021(4)
In22 0.0546(6) 0.0273(4) 0.0477(5) 0.0043(3) 0.0081(4) 0.0015(3)
In23 0.0562(6) 0.0289(4) 0.0503(5) 0.0006(3) 0.0062(4) -0.0003(4)
In24 0.0552(6) 0.0300(4) 0.0457(5) 0.0050(3) 0.0050(4) -0.0010(3)
Br5 0.0843(14) 0.0888(13) 0.0791(13) 0.0038(10) 0.0349(11) 0.0134(11)
Br6 0.0843(14) 0.0569(10) 0.1006(15) 0.0225(10) 0.0072(11) -0.0215(9)
Br7 0.126(2) 0.0913(15) 0.0710(13) 0.0312(11) -0.0299(13) -0.0231(13)
Br8 0.139(2) 0.0374(8) 0.1092(16) 0.0185(9) 0.0383(14) 0.0243(10)
O27 0.068(7) 0.036(4) 0.056(6) 0.004(4) 0.013(5) 0.004(4)
O28 0.053(6) 0.026(4) 0.058(5) 0.003(4) 0.010(4) -0.005(4)
O29 0.064(7) 0.029(4) 0.083(7) 0.002(4) 0.005(5) 0.007(4)
O30 0.042(6) 0.075(7) 0.058(6) 0.012(5) 0.002(5) 0.009(5)
O31 0.072(7) 0.045(5) 0.045(5) 0.011(4) 0.000(5) -0.009(4)
O32 0.052(6) 0.041(5) 0.083(7) 0.006(5) 0.008(5) 0.000(4)
O33 0.061(7) 0.041(5) 0.054(6) -0.005(4) 0.012(5) -0.004(4)
O34 0.073(7) 0.031(4) 0.058(6) -0.002(4) 0.011(5) 0.001(4)
O35 0.089(8) 0.039(5) 0.060(6) 0.011(4) 0.003(6) -0.007(5)
O36 0.064(7) 0.033(4) 0.065(6) 0.005(4) -0.006(5) 0.006(4)
O37 0.057(6) 0.059(6) 0.058(6) 0.018(5) 0.007(5) 0.019(5)
O38 0.097(9) 0.042(5) 0.051(6) -0.005(4) 0.003(6) -0.006(5)
O39 0.070(7) 0.037(5) 0.071(7) 0.012(4) 0.017(5) 0.000(4)
O40 0.067(7) 0.039(5) 0.068(6) 0.001(4) 0.020(5) 0.000(4)
O41 0.068(7) 0.039(5) 0.056(6) 0.006(4) 0.000(5) 0.011(4)
O42 0.062(6) 0.034(4) 0.058(6) 0.001(4) 0.007(5) -0.003(4)
O43 0.067(8) 0.058(6) 0.090(8) 0.014(6) -0.018(6) 0.022(5)
O44 0.063(7) 0.069(7) 0.077(7) 0.022(6) -0.009(6) 0.011(5)
O45 0.100(9) 0.048(6) 0.068(7) 0.015(5) 0.007(6) 0.028(6)
O46 0.069(7) 0.044(5) 0.086(8) 0.001(5) 0.015(6) 0.016(5)
O47 0.050(5) 0.026(4) 0.042(5) 0.005(3) -0.003(4) 0.002(3)
O48 0.054(6) 0.031(4) 0.051(5) 0.012(4) -0.002(4) 0.002(4)
O49 0.055(6) 0.026(4) 0.052(5) 0.006(3) 0.009(4) 0.001(4)
O50 0.064(6) 0.033(4) 0.058(6) 0.015(4) 0.012(5) 0.005(4)
O51 0.070(7) 0.056(6) 0.053(6) 0.023(5) 0.015(5) 0.014(5)
O52 0.072(7) 0.051(5) 0.067(6) 0.028(5) 0.021(5) 0.012(5)
N9 0.088(10) 0.042(6) 0.066(8) 0.004(6) 0.018(7) 0.001(6)
N10 0.072(9) 0.053(7) 0.061(8) 0.010(6) 0.019(7) -0.007(6)
N11 0.066(9) 0.045(6) 0.058(7) -0.002(5) 0.003(6) 0.005(6)
N12 0.073(8) 0.028(5) 0.052(7) 0.001(4) 0.010(6) 0.003(5)
N13 0.125(15) 0.061(8) 0.068(9) 0.024(7) -0.008(9) 0.021(9)
N14 0.090(11) 0.052(7) 0.065(8) 0.018(6) 0.006(7) 0.003(7)
N15 0.052(9) 0.073(9) 0.104(12) 0.015(8) 0.008(8) 0.000(7)
N16 0.081(10) 0.044(7) 0.078(9) 0.004(6) 0.020(8) 0.018(6)
C37 0.107(14) 0.076(11) 0.095(12) -0.004(9) 0.021(11) 0.013(10)
C38 0.090(12) 0.033(6) 0.063(9) 0.013(6) 0.023(8) 0.005(7)
C39 0.079(11) 0.048(8) 0.052(8) -0.003(6) 0.020(8) 0.005(7)
C40 0.097(13) 0.042(7) 0.055(9) 0.003(6) 0.021(9) -0.013(8)
C41 0.110(15) 0.042(8) 0.066(10) 0.018(7) 0.018(10) -0.018(8)
C42 0.088(13) 0.058(9) 0.066(10) 0.017(8) 0.032(9) -0.007(8)
C43 0.056(11) 0.058(10) 0.145(19) -0.005(11) -0.018(11) 0.018(8)
C44 0.080(12) 0.039(7) 0.072(10) 0.000(7) -0.007(9) -0.021(7)
C45 0.045(10) 0.083(12) 0.092(13) -0.003(10) 0.014(9) -0.010(8)
C46 0.100(17) 0.092(15) 0.13(2) 0.057(14) -0.024(15) 0.029(13)
C47 0.098(14) 0.053(9) 0.076(11) 0.012(8) 0.023(10) -0.023(9)
C48 0.094(13) 0.048(8) 0.086(12) 0.024(8) 0.031(10) -0.015(8)
C49 0.073(14) 0.107(17) 0.13(2) 0.044(15) -0.030(13) 0.002(12)
C50 0.078(12) 0.050(8) 0.058(9) 0.013(7) 0.015(8) -0.002(7)
C51 0.091(15) 0.064(11) 0.100(15) -0.016(10) 0.023(12) -0.006(10)
C52 0.122(16) 0.054(9) 0.045(8) 0.010(7) 0.008(9) -0.009(9)
C53 0.051(10) 0.073(11) 0.099(14) 0.030(10) 0.024(9) 0.016(8)
C54 0.066(12) 0.088(12) 0.065(10) 0.009(9) -0.001(8) 0.022(9)
C55 0.063(12) 0.083(13) 0.112(16) 0.025(12) 0.009(11) -0.003(10)
C56 0.061(11) 0.057(9) 0.095(13) 0.008(8) 0.020(9) 0.019(8)
C57 0.077(12) 0.061(10) 0.069(11) 0.011(8) -0.004(9) 0.011(8)
C58 0.136(19) 0.069(11) 0.039(8) -0.008(8) -0.015(10) 0.000(11)
C59 0.075(11) 0.044(8) 0.065(10) 0.011(7) -0.001(8) -0.017(7)
C60 0.093(15) 0.058(10) 0.110(16) 0.006(10) 0.034(12) 0.012(10)
C61 0.054(12) 0.088(14) 0.134(19) -0.010(13) 0.019(12) 0.005(10)
C62 0.126(17) 0.044(8) 0.083(13) 0.022(8) 0.028(12) -0.007(9)
C63 0.096(17) 0.108(17) 0.127(19) 0.040(14) 0.039(14) 0.040(14)
C64 0.099(18) 0.066(13) 0.20(3) 0.041(15) -0.026(18) 0.004(12)
C65 0.17(2) 0.098(15) 0.080(14) 0.030(12) 0.011(14) 0.085(16)
C66 0.096(13) 0.027(6) 0.077(11) -0.003(6) 0.025(9) -0.009(7)
C67 0.110(14) 0.033(6) 0.053(9) -0.004(6) 0.029(9) 0.010(7)
C68 0.112(15) 0.039(7) 0.063(10) 0.009(7) 0.023(10) -0.009(8)
C69 0.100(15) 0.069(11) 0.089(13) 0.020(10) 0.035(11) 0.037(10)
C70 0.105(15) 0.057(9) 0.061(10) -0.002(8) -0.006(10) -0.017(9)
C71 0.054(11) 0.115(16) 0.085(13) 0.009(12) 0.006(10) -0.008(10)
C72 0.30(4) 0.075(14) 0.081(15) 0.030(12) 0.02(2) 0.09(2)
Br9 0.148(2) 0.0768(13) 0.0757(13) 0.0204(10) 0.0245(14) 0.0265(14)
Br10 0.133(2) 0.0883(16) 0.123(2) 0.0502(15) 0.0008(17) 0.0166(15)
Br11 0.0916(15) 0.0727(12) 0.1026(15) 0.0244(11) 0.0341(12) 0.0022(10)
Br12 0.154(6) 0.082(4) 0.102(4) -0.036(3) -0.004(4) -0.008(4)
Br13 0.133(5) 0.261(8) 0.129(4) 0.049(5) 0.037(4) -0.077(5)

loop_
_atom_type_symbol
_atom_type_description
_atom_type_scat_dispersion_real
_atom_type_scat_dispersion_imag
_atom_type_scat_source
C C 0.0147 0.0070 'International Tables Vol C Tables 4.2.6.8 and 6.1.1.4'
H H 0.0000 0.0000 'International Tables Vol C Tables 4.2.6.8 and 6.1.1.4'
Br Br -0.9338 1.0006 'International Tables Vol C Tables 4.2.6.8 and 6.1.1.4'
In In 0.1167 3.9932 'International Tables Vol C Tables 4.2.6.8 and 6.1.1.4'
N N 0.0253 0.0135 'International Tables Vol C Tables 4.2.6.8 and 6.1.1.4'
O O 0.0412 0.0250 'International Tables Vol C Tables 4.2.6.8 and 6.1.1.4'

loop_
_geom_angle_atom_site_label_1
_geom_angle_atom_site_label_2
_geom_angle_atom_site_label_3
_geom_angle
_geom_angle_site_symmetry_1
_geom_angle_site_symmetry_3
_geom_angle_publ_flag
O7 In1 In8 38.0(3) . . ?
O7 In1 O17 139.0(3) . . ?
O7 In1 N2 150.5(4) . . ?
O7 In1 N4 73.0(4) . . ?
O9 In1 In8 90.3(2) . . ?
O9 In1 O7 89.1(4) . . ?
O9 In1 O17 110.4(4) . . ?
O9 In1 O18 77.8(3) . . ?
O9 In1 N2 76.9(4) . . ?
O9 In1 N4 104.0(5) . . ?
O17 In1 In8 104.03(19) . . ?
O18 In1 In8 38.2(2) . . ?
O18 In1 O7 74.6(3) . . ?
O18 In1 O17 75.0(3) . . ?
O18 In1 N2 125.8(4) . . ?
O18 In1 N4 147.6(4) . . ?
O23 In1 In8 84.3(3) . . ?
O23 In1 O7 86.6(4) . . ?
O23 In1 O9 174.5(4) . . ?
O23 In1 O17 71.1(3) . . ?
O23 In1 O18 97.8(3) . . ?
O23 In1 N2 108.5(4) . . ?
O23 In1 N4 77.9(4) . . ?
N2 In1 In8 162.6(3) . . ?
N2 In1 O17 70.5(4) . . ?
N4 In1 In8 109.6(3) . . ?
N4 In1 O17 131.0(4) . . ?
N4 In1 N2 85.2(5) . . ?
In8 In2 In3 63.13(3) . . ?
Br1 In2 In3 129.52(7) . . ?
Br1 In2 In8 143.76(7) . . ?
O3 In2 In3 89.5(3) . . ?
O3 In2 In8 107.5(2) . . ?
O3 In2 Br1 106.5(2) . . ?
O6 In2 In3 39.0(2) . . ?
O6 In2 In8 97.2(2) . . ?
O6 In2 Br1 90.9(2) . . ?
O6 In2 O3 97.1(4) . . ?
O6 In2 O10 97.7(4) . . ?
O6 In2 O19 78.1(3) . . ?
O10 In2 In3 82.8(3) . . ?
O10 In2 In8 39.6(2) . . ?
O10 In2 Br1 104.3(2) . . ?
O10 In2 O3 145.4(3) . . ?
O10 In2 O19 75.6(3) . . ?
O14 In2 In3 140.0(3) . . ?
O14 In2 In8 86.2(3) . . ?
O14 In2 Br1 90.4(3) . . ?
O14 In2 O3 75.2(4) . . ?
O14 In2 O6 172.3(4) . . ?
O14 In2 O10 89.3(4) . . ?
O14 In2 O19 100.8(4) . . ?
O19 In2 In3 39.3(2) . . ?
O19 In2 In8 38.4(2) . . ?
O19 In2 Br1 168.8(2) . . ?
O19 In2 O3 77.2(3) . . ?
In2 In3 In12 61.72(3) . . ?
O1 In3 In2 90.9(2) . . ?
O1 In3 In12 104.7(2) . . ?
O6 In3 In2 39.2(2) . . ?
O6 In3 In12 89.7(3) . . ?
O6 In3 O1 110.9(4) . . ?
O6 In3 O12 88.3(4) . . ?
O6 In3 O19 78.5(3) . . ?
O6 In3 N5 75.6(4) . . ?
O6 In3 N7 103.1(4) . . ?
O12 In3 In2 82.3(3) . . ?
O12 In3 In12 37.9(3) . . ?
O12 In3 O1 139.5(3) . . ?
O12 In3 N5 149.4(4) . . ?
O12 In3 N7 72.8(5) . . ?
O19 In3 In2 39.6(2) . . ?
O19 In3 In12 38.3(2) . . ?
O19 In3 O1 74.8(3) . . ?
O19 In3 O12 74.8(4) . . ?
O19 In3 N5 125.4(4) . . ?
O19 In3 N7 147.5(5) . . ?
O26 In3 In2 138.5(3) . . ?
O26 In3 In12 87.3(3) . . ?
O26 In3 O1 69.8(4) . . ?
O26 In3 O6 177.0(4) . . ?
O26 In3 O12 89.4(4) . . ?
O26 In3 O19 99.0(3) . . ?
O26 In3 N5 107.3(4) . . ?
O26 In3 N7 78.0(4) . . ?
N5 In3 In2 99.8(4) . . ?
N5 In3 In12 161.4(4) . . ?
N5 In3 O1 71.1(4) . . ?
N7 In3 In2 135.9(4) . . ?
N7 In3 In12 109.3(4) . . ?
N7 In3 O1 131.3(4) . . ?
N7 In3 N5 85.5(5) . . ?
Br2 In4 In9 146.05(7) . . ?
O1 In4 In9 106.5(2) . . ?
O1 In4 Br2 105.5(2) . . ?
O8 In4 In9 39.4(3) . . ?
O8 In4 Br2 106.8(3) . . ?
O8 In4 O1 144.1(4) . . ?
O8 In4 O18 75.2(4) . . ?
O9 In4 In9 95.5(3) . . ?
O9 In4 Br2 90.4(3) . . ?
O9 In4 O1 98.8(4) . . ?
O9 In4 O8 96.2(4) . . ?
O9 In4 O18 77.3(3) . . ?
O18 In4 In9 38.1(2) . . ?
O18 In4 Br2 167.8(2) . . ?
O18 In4 O1 76.6(3) . . ?
O26 In4 In9 87.8(3) . . ?
O26 In4 Br2 90.8(3) . . ?
O26 In4 O1 73.5(4) . . ?
O26 In4 O8 90.7(4) . . ?
O26 In4 O9 172.2(4) . . ?
O26 In4 O18 101.3(4) . . ?
O3 In5 In7 103.9(2) . . ?
O14 In5 In7 84.9(3) . . ?
O14 In5 O3 70.8(4) . . ?
O14 In5 O16 97.7(4) . . ?
O14 In5 O20 173.4(4) . . ?
O14 In5 O24 87.1(4) . . ?
O14 In5 N3 109.9(5) . . ?
O14 In5 N8 77.9(5) . . ?
O16 In5 In7 38.7(2) . . ?
O16 In5 O3 74.1(3) . . ?
O16 In5 O20 77.9(4) . . ?
O16 In5 O24 75.2(3) . . ?
O16 In5 N3 124.3(5) . . ?
O16 In5 N8 147.5(4) . . ?
O20 In5 In7 88.6(3) . . ?
O20 In5 O3 112.3(4) . . ?
O20 In5 O24 87.0(4) . . ?
O20 In5 N3 76.7(4) . . ?
O20 In5 N8 103.0(5) . . ?
O24 In5 In7 38.0(2) . . ?
O24 In5 O3 138.8(3) . . ?
O24 In5 N3 149.9(4) . . ?
O24 In5 N8 72.4(4) . . ?
N3 In5 In7 160.8(4) . . ?
N3 In5 O3 71.2(4) . . ?
N3 In5 N8 86.7(6) . . ?
N8 In5 In7 109.0(4) . . ?
N8 In5 O3 131.7(4) . . ?
Br4 In6 In12 143.24(8) . . ?
O11 In6 In12 86.5(3) . . ?
O11 In6 Br4 90.9(3) . . ?
O11 In6 O13 90.6(4) . . ?
O11 In6 O16 101.1(4) . . ?
O11 In6 O20 169.9(4) . . ?
O11 In6 O21 74.2(4) . . ?
O13 In6 In12 40.0(3) . . ?
O13 In6 Br4 103.5(3) . . ?
O13 In6 O16 75.2(4) . . ?
O13 In6 O20 98.5(4) . . ?
O13 In6 O21 145.2(4) . . ?
O16 In6 In12 38.0(2) . . ?
O16 In6 Br4 167.9(2) . . ?
O16 In6 O21 77.3(3) . . ?
O20 In6 In12 97.9(3) . . ?
O20 In6 Br4 90.9(3) . . ?
O20 In6 O16 77.5(4) . . ?
O20 In6 O21 95.8(4) . . ?
O21 In6 In12 106.7(2) . . ?
O21 In6 Br4 107.8(2) . . ?
In10 In7 In5 174.69(4) . . ?
O5 In7 In5 144.9(3) . . ?
O5 In7 In10 39.4(3) . . ?
O5 In7 O21 90.8(4) . . ?
O15 In7 In5 137.0(2) . . ?
O15 In7 In10 40.1(2) . . ?
O15 In7 O5 77.1(3) . . ?
O15 In7 O16 97.8(3) . . ?
O15 In7 O21 79.7(3) . . ?
O15 In7 O22 97.2(3) . . ?
O15 In7 O24 168.1(4) . . ?
O16 In7 In5 39.3(2) . . ?
O16 In7 In10 137.7(2) . . ?
O16 In7 O5 167.3(4) . . ?
O16 In7 O21 76.7(3) . . ?
O16 In7 O22 95.9(4) . . ?
O21 In7 In5 88.8(2) . . ?
O21 In7 In10 94.5(2) . . ?
O22 In7 In5 88.0(3) . . ?
O22 In7 In10 88.1(3) . . ?
O22 In7 O5 96.3(4) . . ?
O22 In7 O21 171.4(4) . . ?
O24 In7 In5 41.1(3) . . ?
O24 In7 In10 143.0(3) . . ?
O24 In7 O5 103.8(4) . . ?
O24 In7 O16 78.8(4) . . ?
O24 In7 O21 88.4(4) . . ?
O24 In7 O22 94.5(4) . . ?
In2 In8 In1 173.83(4) . . ?
O1 In8 In1 89.0(2) . . ?
O1 In8 In2 94.3(2) . . ?
O7 In8 In1 41.0(3) . . ?
O7 In8 In2 144.2(3) . . ?
O7 In8 O1 88.0(4) . . ?
O7 In8 O10 104.4(4) . . ?
O7 In8 O18 78.4(4) . . ?
O7 In8 O19 167.0(4) . . ?
O7 In8 O22 95.7(4) . . ?
O10 In8 In1 145.4(3) . . ?
O10 In8 In2 40.0(3) . . ?
O10 In8 O1 91.1(4) . . ?
O18 In8 In1 39.2(2) . . ?
O18 In8 In2 136.8(2) . . ?
O18 In8 O1 76.5(3) . . ?
O18 In8 O10 167.2(4) . . ?
O18 In8 O22 96.7(3) . . ?
O19 In8 In1 136.2(2) . . ?
O19 In8 In2 40.0(2) . . ?
O19 In8 O1 79.1(3) . . ?
O19 In8 O10 77.5(4) . . ?
O19 In8 O18 97.0(3) . . ?
O19 In8 O22 96.9(4) . . ?
O22 In8 In1 88.9(3) . . ?
O22 In8 In2 87.1(3) . . ?
O22 In8 O1 171.5(4) . . ?
O22 In8 O10 95.4(4) . . ?
In11 In9 In4 173.82(3) . . ?
O4 In9 In4 87.5(3) . . ?
O4 In9 In11 88.3(3) . . ?
O4 In9 O8 95.4(4) . . ?
O4 In9 O17 170.4(4) . . ?
O8 In9 In4 39.2(3) . . ?
O8 In9 In11 146.0(3) . . ?
O8 In9 O17 92.7(4) . . ?
O15 In9 In4 136.2(2) . . ?
O15 In9 In11 39.9(2) . . ?
O15 In9 O4 95.4(3) . . ?
O15 In9 O8 167.9(4) . . ?
O15 In9 O17 76.0(3) . . ?
O17 In9 In4 95.7(2) . . ?
O17 In9 In11 87.8(2) . . ?
O18 In9 In4 39.7(2) . . ?
O18 In9 In11 136.6(2) . . ?
O18 In9 O4 96.8(3) . . ?
O18 In9 O8 76.6(4) . . ?
O18 In9 O15 96.8(3) . . ?
O18 In9 O17 80.2(3) . . ?
O25 In9 In4 143.9(3) . . ?
O25 In9 In11 41.1(3) . . ?
O25 In9 O4 94.8(4) . . ?
O25 In9 O8 104.8(4) . . ?
O25 In9 O15 79.6(3) . . ?
O25 In9 O17 87.9(4) . . ?
O25 In9 O18 168.1(4) . . ?
In7 In10 In11 63.00(3) . . ?
Br3 In10 In7 142.04(7) . . ?
Br3 In10 In11 130.97(6) . . ?
O2 In10 In7 97.4(2) . . ?
O2 In10 In11 38.3(2) . . ?
O2 In10 Br3 93.5(2) . . ?
O2 In10 O15 77.3(3) . . ?
O2 In10 O17 93.5(4) . . ?
O2 In10 O23 168.8(4) . . ?
O5 In10 In7 39.4(2) . . ?
O5 In10 In11 82.6(3) . . ?
O5 In10 Br3 103.0(3) . . ?
O5 In10 O2 99.4(4) . . ?
O5 In10 O15 75.0(3) . . ?
O5 In10 O17 144.8(3) . . ?
O5 In10 O23 90.1(4) . . ?
O15 In10 In7 37.9(2) . . ?
O15 In10 In11 39.4(2) . . ?
O15 In10 Br3 170.0(2) . . ?
O15 In10 O17 76.2(3) . . ?
O17 In10 In7 106.7(2) . . ?
O17 In10 In11 87.8(2) . . ?
O17 In10 Br3 108.7(2) . . ?
O23 In10 In7 86.0(3) . . ?
O23 In10 In11 138.8(3) . . ?
O23 In10 Br3 90.2(3) . . ?
O23 In10 O15 99.5(3) . . ?
O23 In10 O17 75.2(4) . . ?
In9 In11 In10 62.16(3) . . ?
O2 In11 In9 88.1(2) . . ?
O2 In11 In10 38.5(2) . . ?
O2 In11 O15 77.7(3) . . ?
O2 In11 O21 111.8(3) . . ?
O2 In11 O25 86.9(4) . . ?
O2 In11 N1 76.8(4) . . ?
O2 In11 N6 103.0(4) . . ?
O11 In11 In9 87.2(3) . . ?
O11 In11 In10 138.4(3) . . ?
O11 In11 O2 175.3(4) . . ?
O11 In11 O15 98.9(3) . . ?
O11 In11 O21 69.9(4) . . ?
O11 In11 O25 89.1(4) . . ?
O11 In11 N1 107.9(4) . . ?
O11 In11 N6 78.1(5) . . ?
O15 In11 In9 39.0(2) . . ?
O15 In11 In10 39.6(2) . . ?
O15 In11 O21 74.5(3) . . ?
O15 In11 O25 75.7(3) . . ?
O15 In11 N1 125.1(4) . . ?
O15 In11 N6 148.2(4) . . ?
O21 In11 In9 105.1(2) . . ?
O21 In11 In10 90.4(2) . . ?
O25 In11 In9 38.0(2) . . ?
O25 In11 In10 83.2(3) . . ?
O25 In11 O21 140.0(3) . . ?
O25 In11 N1 148.7(4) . . ?
O25 In11 N6 72.6(4) . . ?
N1 In11 In9 161.3(3) . . ?
N1 In11 In10 99.2(3) . . ?
N1 In11 O21 71.4(4) . . ?
N1 In11 N6 85.1(5) . . ?
N6 In11 In9 109.4(4) . . ?
N6 In11 In10 136.4(4) . . ?
N6 In11 O21 131.1(4) . . ?
In6 In12 In3 173.94(4) . . ?
O3 In12 In3 88.0(2) . . ?
O3 In12 In6 94.8(2) . . ?
O4 In12 In3 87.4(3) . . ?
O4 In12 In6 89.0(3) . . ?
O4 In12 O3 170.3(4) . . ?
O4 In12 O13 97.7(4) . . ?
O12 In12 In3 40.7(3) . . ?
O12 In12 In6 144.7(3) . . ?
O12 In12 O3 87.7(4) . . ?
O12 In12 O4 94.4(4) . . ?
O12 In12 O13 105.3(4) . . ?
O12 In12 O19 78.1(4) . . ?
O13 In12 In3 146.0(3) . . ?
O13 In12 In6 39.5(3) . . ?
O13 In12 O3 90.8(4) . . ?
O16 In12 In3 136.1(2) . . ?
O16 In12 In6 39.8(2) . . ?
O16 In12 O3 78.9(3) . . ?
O16 In12 O4 98.6(4) . . ?
O16 In12 O12 166.5(4) . . ?
O16 In12 O13 76.5(4) . . ?
O16 In12 O19 97.2(3) . . ?
O19 In12 In3 38.9(2) . . ?
O19 In12 In6 136.7(2) . . ?
O19 In12 O3 76.3(3) . . ?
O19 In12 O4 94.8(3) . . ?
O19 In12 O13 166.7(4) . . ?
In4 O1 In3 101.2(4) . . ?
In4 O1 In8 100.3(3) . . ?
In8 O1 In3 96.1(3) . . ?
C6 O1 In3 115.2(8) . . ?
C6 O1 In4 120.2(8) . . ?
C6 O1 In8 119.6(10) . . ?
In11 O2 In10 103.1(3) . . ?
C24 O2 In10 126.0(9) . . ?
C24 O2 In11 114.0(8) . . ?
In2 O3 In5 100.6(4) . . ?
In2 O3 In12 100.5(3) . . ?
In12 O3 In5 95.9(3) . . ?
C8 O3 In2 119.6(9) . . ?
C8 O3 In5 112.8(9) . . ?
C8 O3 In12 123.0(10) . . ?
In12 O4 In9 130.4(5) . . ?
In7 O5 In10 101.3(4) . . ?
C23 O5 In7 127.9(10) . . ?
C23 O5 In10 126.4(11) . . ?
In3 O6 In2 101.9(4) . . ?
C27 O6 In2 127.3(10) . . ?
C27 O6 In3 114.5(8) . . ?
In8 O7 In1 101.0(4) . . ?
C9 O7 In1 120.3(9) . . ?
C9 O7 In8 136.0(9) . . ?
In4 O8 In9 101.4(4) . . ?
C1 O8 In4 125.8(13) . . ?
C1 O8 In9 130.1(14) . . ?
In1 O9 In4 103.1(4) . . ?
C28 O9 In1 114.7(9) . . ?
C28 O9 In4 124.9(11) . . ?
In8 O10 In2 100.4(4) . . ?
C34 O10 In2 127.8(10) . . ?
C34 O10 In8 127.8(10) . . ?
In11 O11 In6 114.0(5) . . ?
C12 O11 In6 128.2(11) . . ?
C12 O11 In11 115.3(11) . . ?
In12 O12 In3 101.5(4) . . ?
C30 O12 In3 120.7(11) . . ?
C30 O12 In12 133.2(11) . . ?
In6 O13 In12 100.5(4) . . ?
C32 O13 In6 127.2(10) . . ?
C32 O13 In12 128.0(10) . . ?
In5 O14 In2 112.8(5) . . ?
C18 O14 In2 127.4(11) . . ?
C18 O14 In5 115.4(11) . . ?
In7 O15 In9 132.6(4) . . ?
In7 O15 In10 101.9(3) . . ?
In7 O15 In11 110.0(3) . . ?
In9 O15 In10 106.2(3) . . ?
In9 O15 In11 101.1(3) . . ?
In11 O15 In10 101.0(3) . . ?
In5 O16 In6 101.7(3) . . ?
In7 O16 In5 102.0(4) . . ?
In7 O16 In6 105.8(3) . . ?
In12 O16 In5 111.0(3) . . ?
In12 O16 In6 102.2(4) . . ?
In12 O16 In7 130.8(4) . . ?
In9 O17 In1 95.5(3) . . ?
In10 O17 In1 100.5(3) . . ?
In10 O17 In9 101.5(3) . . ?
C25 O17 In1 114.9(9) . . ?
C25 O17 In9 122.8(10) . . ?
C25 O17 In10 117.5(8) . . ?
In1 O18 In4 101.6(3) . . ?
In8 O18 In1 102.5(4) . . ?
In8 O18 In4 106.6(3) . . ?
In9 O18 In1 109.1(3) . . ?
In9 O18 In4 102.2(4) . . ?
In9 O18 In8 131.3(4) . . ?
In3 O19 In2 101.1(3) . . ?
In8 O19 In2 101.7(4) . . ?
In8 O19 In3 109.8(4) . . ?
In8 O19 In12 131.7(4) . . ?
In12 O19 In2 106.0(3) . . ?
In12 O19 In3 102.7(4) . . ?
In6 O20 In5 102.3(4) . . ?
C20 O20 In5 113.4(10) . . ?
C20 O20 In6 125.4(12) . . ?
In6 O21 In7 100.2(3) . . ?
In6 O21 In11 101.0(4) . . ?
In7 O21 In11 95.6(3) . . ?
C13 O21 In6 121.9(9) . . ?
C13 O21 In7 119.2(9) . . ?
C13 O21 In11 114.4(7) . . ?
In7 O22 In8 130.0(5) . . ?
In1 O23 In10 112.7(4) . . ?
C7 O23 In1 116.3(9) . . ?
C7 O23 In10 126.6(9) . . ?
In7 O24 In5 101.0(4) . . ?
C22 O24 In5 120.8(10) . . ?
C22 O24 In7 136.7(11) . . ?
In9 O25 In11 100.8(4) . . ?
C16 O25 In9 136.6(10) . . ?
C16 O25 In11 121.6(10) . . ?
In3 O26 In4 114.5(5) . . ?
C10 O26 In3 116.3(9) . . ?
C10 O26 In4 124.5(10) . . ?
In11 N1 H1 108.0 . . ?
C2 N1 In11 112.8(8) . . ?
C2 N1 H1 108.0 . . ?
C2 N1 C5 112.1(13) . . ?
C5 N1 In11 107.8(9) . . ?
C5 N1 H1 108.0 . . ?
In1 N2 H2 108.8 . . ?
C3 N2 In1 104.7(8) . . ?
C3 N2 H2 108.8 . . ?
C4 N2 In1 112.9(8) . . ?
C4 N2 H2 108.8 . . ?
C4 N2 C3 112.7(13) . . ?
In5 N3 H3 106.8 . . ?
C21 N3 In5 113.7(10) . . ?
C21 N3 H3 106.8 . . ?
C36 N3 In5 108.0(10) . . ?
C36 N3 H3 106.8 . . ?
C36 N3 C21 114(2) . . ?
In1 N4 H4 108.7 . . ?
C11 N4 In1 105.2(11) . . ?
C11 N4 H4 108.7 . . ?
C11 N4 C31 116.6(15) . . ?
C31 N4 In1 108.7(9) . . ?
C31 N4 H4 108.7 . . ?
In3 N5 H5 108.3 . . ?
C15 N5 In3 113.1(9) . . ?
C15 N5 H5 108.3 . . ?
C15 N5 C26 111.7(14) . . ?
C26 N5 In3 106.9(9) . . ?
C26 N5 H5 108.3 . . ?
In11 N6 H6 109.0 . . ?
C29 N6 In11 104.8(10) . . ?
C29 N6 H6 109.0 . . ?
C35 N6 In11 108.1(11) . . ?
C35 N6 H6 109.0 . . ?
C35 N6 C29 116.6(18) . . ?
In3 N7 H7 108.2 . . ?
C17 N7 In3 110.7(12) . . ?
C17 N7 H7 108.2 . . ?
C33 N7 In3 104.8(11) . . ?
C33 N7 H7 108.2 . . ?
C33 N7 C17 116.5(19) . . ?
In5 N8 H8 108.7 . . ?
C14 N8 In5 110.6(11) . . ?
C14 N8 H8 108.7 . . ?
C19 N8 In5 103.8(11) . . ?
C19 N8 H8 108.7 . . ?
C19 N8 C14 116(2) . . ?
O8 C1 H1A 109.5 . . ?
O8 C1 H1B 109.5 . . ?
O8 C1 H1C 109.5 . . ?
H1A C1 H1B 109.5 . . ?
H1A C1 H1C 109.5 . . ?
H1B C1 H1C 109.5 . . ?
N1 C2 H2A 109.5 . . ?
N1 C2 H2B 109.5 . . ?
N1 C2 C13 110.6(12) . . ?
H2A C2 H2B 108.1 . . ?
C13 C2 H2A 109.5 . . ?
C13 C2 H2B 109.5 . . ?
N2 C3 H3A 109.9 . . ?
N2 C3 H3B 109.9 . . ?
H3A C3 H3B 108.3 . . ?
C28 C3 N2 109.0(14) . . ?
C28 C3 H3A 109.9 . . ?
C28 C3 H3B 109.9 . . ?
N2 C4 H4A 109.7 . . ?
N2 C4 H4B 109.7 . . ?
N2 C4 C25 109.7(12) . . ?
H4A C4 H4B 108.2 . . ?
C25 C4 H4A 109.7 . . ?
C25 C4 H4B 109.7 . . ?
N1 C5 H5A 110.2 . . ?
N1 C5 H5B 110.2 . . ?
N1 C5 C24 107.6(13) . . ?
H5A C5 H5B 108.5 . . ?
C24 C5 H5A 110.2 . . ?
C24 C5 H5B 110.2 . . ?
O1 C6 H6A 109.4 . . ?
O1 C6 H6B 109.4 . . ?
O1 C6 C15 111.0(15) . . ?
H6A C6 H6B 108.0 . . ?
C15 C6 H6A 109.4 . . ?
C15 C6 H6B 109.4 . . ?
O23 C7 H7A 109.8 . . ?
O23 C7 H7B 109.8 . . ?
O23 C7 C11 109.4(15) . . ?
H7A C7 H7B 108.2 . . ?
C11 C7 H7A 109.8 . . ?
C11 C7 H7B 109.8 . . ?
O3 C8 H8A 109.0 . . ?
O3 C8 H8B 109.0 . . ?
O3 C8 C21 113.1(15) . . ?
H8A C8 H8B 107.8 . . ?
C21 C8 H8A 109.0 . . ?
C21 C8 H8B 109.0 . . ?
O7 C9 H9A 109.7 . . ?
O7 C9 H9B 109.7 . . ?
O7 C9 C31 109.9(13) . . ?
H9A C9 H9B 108.2 . . ?
C31 C9 H9A 109.7 . . ?
C31 C9 H9B 109.7 . . ?
O26 C10 H10A 109.9 . . ?
O26 C10 H10B 109.9 . . ?
O26 C10 C33 109.1(15) . . ?
H10A C10 H10B 108.3 . . ?
C33 C10 H10A 109.9 . . ?
C33 C10 H10B 109.9 . . ?
N4 C11 C7 114.9(15) . . ?
N4 C11 H11A 108.5 . . ?
N4 C11 H11B 108.5 . . ?
C7 C11 H11A 108.5 . . ?
C7 C11 H11B 108.5 . . ?
H11A C11 H11B 107.5 . . ?
O11 C12 H12A 109.7 . . ?
O11 C12 H12B 109.7 . . ?
O11 C12 C29 110.0(17) . . ?
H12A C12 H12B 108.2 . . ?
C29 C12 H12A 109.7 . . ?
C29 C12 H12B 109.7 . . ?
O21 C13 C2 109.9(13) . . ?
O21 C13 H13A 109.7 . . ?
O21 C13 H13B 109.7 . . ?
C2 C13 H13A 109.7 . . ?
C2 C13 H13B 109.7 . . ?
H13A C13 H13B 108.2 . . ?
N8 C14 H14A 108.9 . . ?
N8 C14 H14B 108.9 . . ?
H14A C14 H14B 107.7 . . ?
C22 C14 N8 113.5(17) . . ?
C22 C14 H14A 108.9 . . ?
C22 C14 H14B 108.9 . . ?
N5 C15 C6 110.0(12) . . ?
N5 C15 H15A 109.7 . . ?
N5 C15 H15B 109.7 . . ?
C6 C15 H15A 109.7 . . ?
C6 C15 H15B 109.7 . . ?
H15A C15 H15B 108.2 . . ?
O25 C16 H16A 109.6 . . ?
O25 C16 H16B 109.6 . . ?
O25 C16 C35 110.2(15) . . ?
H16A C16 H16B 108.1 . . ?
C35 C16 H16A 109.6 . . ?
C35 C16 H16B 109.6 . . ?
N7 C17 H17A 108.9 . . ?
N7 C17 H17B 108.9 . . ?
N7 C17 C30 113.2(15) . . ?
H17A C17 H17B 107.8 . . ?
C30 C17 H17A 108.9 . . ?
C30 C17 H17B 108.9 . . ?
O14 C18 H18A 109.4 . . ?
O14 C18 H18B 109.4 . . ?
O14 C18 C19 111.0(18) . . ?
H18A C18 H18B 108.0 . . ?
C19 C18 H18A 109.4 . . ?
C19 C18 H18B 109.4 . . ?
N8 C19 C18 114.1(16) . . ?
N8 C19 H19A 108.7 . . ?
N8 C19 H19B 108.7 . . ?
C18 C19 H19A 108.7 . . ?
C18 C19 H19B 108.7 . . ?
H19A C19 H19B 107.6 . . ?
O20 C20 H20A 109.5 . . ?
O20 C20 H20B 109.5 . . ?
O20 C20 C36 110.5(14) . . ?
H20A C20 H20B 108.1 . . ?
C36 C20 H20A 109.5 . . ?
C36 C20 H20B 109.5 . . ?
N3 C21 H21A 109.4 . . ?
N3 C21 H21B 109.4 . . ?
C8 C21 N3 111.1(15) . . ?
C8 C21 H21A 109.4 . . ?
C8 C21 H21B 109.4 . . ?
H21A C21 H21B 108.0 . . ?
O24 C22 C14 114(2) . . ?
O24 C22 H22A 108.7 . . ?
O24 C22 H22B 108.7 . . ?
C14 C22 H22A 108.7 . . ?
C14 C22 H22B 108.7 . . ?
H22A C22 H22B 107.6 . . ?
O5 C23 H23A 109.5 . . ?
O5 C23 H23B 109.5 . . ?
O5 C23 H23C 109.5 . . ?
H23A C23 H23B 109.5 . . ?
H23A C23 H23C 109.5 . . ?
H23B C23 H23C 109.5 . . ?
O2 C24 C5 109.5(11) . . ?
O2 C24 H24A 109.8 . . ?
O2 C24 H24B 109.8 . . ?
C5 C24 H24A 109.8 . . ?
C5 C24 H24B 109.8 . . ?
H24A C24 H24B 108.2 . . ?
O17 C25 C4 110.4(14) . . ?
O17 C25 H25A 109.6 . . ?
O17 C25 H25B 109.6 . . ?
C4 C25 H25A 109.6 . . ?
C4 C25 H25B 109.6 . . ?
H25A C25 H25B 108.1 . . ?
N5 C26 H26A 110.1 . . ?
N5 C26 H26B 110.1 . . ?
N5 C26 C27 107.9(14) . . ?
H26A C26 H26B 108.4 . . ?
C27 C26 H26A 110.1 . . ?
C27 C26 H26B 110.1 . . ?
O6 C27 C26 110.2(11) . . ?
O6 C27 H27A 109.6 . . ?
O6 C27 H27B 109.6 . . ?
C26 C27 H27A 109.6 . . ?
C26 C27 H27B 109.6 . . ?
H27A C27 H27B 108.1 . . ?
O9 C28 C3 109.8(12) . . ?
O9 C28 H28A 109.7 . . ?
O9 C28 H28B 109.7 . . ?
C3 C28 H28A 109.7 . . ?
C3 C28 H28B 109.7 . . ?
H28A C28 H28B 108.2 . . ?
N6 C29 C12 114.4(17) . . ?
N6 C29 H29A 108.7 . . ?
N6 C29 H29B 108.7 . . ?
C12 C29 H29A 108.7 . . ?
C12 C29 H29B 108.7 . . ?
H29A C29 H29B 107.6 . . ?
O12 C30 C17 110.2(16) . . ?
O12 C30 H30A 109.6 . . ?
O12 C30 H30B 109.6 . . ?
C17 C30 H30A 109.6 . . ?
C17 C30 H30B 109.6 . . ?
H30A C30 H30B 108.1 . . ?
N4 C31 C9 112.7(13) . . ?
N4 C31 H31A 109.1 . . ?
N4 C31 H31B 109.1 . . ?
C9 C31 H31A 109.1 . . ?
C9 C31 H31B 109.1 . . ?
H31A C31 H31B 107.8 . . ?
O13 C32 H32A 109.5 . . ?
O13 C32 H32B 109.5 . . ?
O13 C32 H32C 109.5 . . ?
H32A C32 H32B 109.5 . . ?
H32A C32 H32C 109.5 . . ?
H32B C32 H32C 109.5 . . ?
N7 C33 C10 115.4(16) . . ?
N7 C33 H33A 108.4 . . ?
N7 C33 H33B 108.4 . . ?
C10 C33 H33A 108.4 . . ?
C10 C33 H33B 108.4 . . ?
H33A C33 H33B 107.5 . . ?
O10 C34 H34A 109.5 . . ?
O10 C34 H34B 109.5 . . ?
O10 C34 H34C 109.5 . . ?
H34A C34 H34B 109.5 . . ?
H34A C34 H34C 109.5 . . ?
H34B C34 H34C 109.5 . . ?
N6 C35 C16 117.7(14) . . ?
N6 C35 H35A 107.9 . . ?
N6 C35 H35B 107.9 . . ?
C16 C35 H35A 107.9 . . ?
C16 C35 H35B 107.9 . . ?
H35A C35 H35B 107.2 . . ?
N3 C36 C20 112(2) . . ?
N3 C36 H36A 109.2 . . ?
N3 C36 H36B 109.2 . . ?
C20 C36 H36A 109.2 . . ?
C20 C36 H36B 109.2 . . ?
H36A C36 H36B 107.9 . . ?
In24 In13 In21 63.17(3) . . ?
Br6 In13 In21 130.47(6) . . ?
Br6 In13 In24 140.12(7) . . ?
O33 In13 In21 82.9(3) . . ?
O33 In13 In24 39.0(3) . . ?
O33 In13 Br6 101.3(3) . . ?
O33 In13 O34 145.5(3) . . ?
O33 In13 O48 75.6(4) . . ?
O34 In13 In21 88.0(3) . . ?
O34 In13 In24 107.8(2) . . ?
O34 In13 Br6 109.7(2) . . ?
O35 In13 In21 38.6(3) . . ?
O35 In13 In24 97.8(3) . . ?
O35 In13 Br6 93.1(3) . . ?
O35 In13 O33 100.1(4) . . ?
O35 In13 O34 93.0(4) . . ?
O35 In13 O48 77.2(3) . . ?
O35 In13 O52 167.9(4) . . ?
O48 In13 In21 39.1(2) . . ?
O48 In13 In24 38.8(2) . . ?
O48 In13 Br6 169.0(2) . . ?
O48 In13 O34 76.4(3) . . ?
O52 In13 In21 139.6(3) . . ?
O52 In13 In24 87.2(3) . . ?
O52 In13 Br6 89.9(3) . . ?
O52 In13 O33 90.8(4) . . ?
O52 In13 O34 75.0(4) . . ?
O52 In13 O48 100.6(4) . . ?
O28 In14 In20 134.7(2) . . ?
O28 In14 O29 95.7(4) . . ?
O28 In14 O42 77.1(3) . . ?
O28 In14 O44 166.6(4) . . ?
O29 In14 In20 86.8(3) . . ?
O29 In14 O42 171.0(4) . . ?
O29 In14 O44 95.9(4) . . ?
O30 In14 In20 146.6(3) . . ?
O30 In14 O28 78.1(4) . . ?
O30 In14 O29 96.8(4) . . ?
O30 In14 O42 87.2(4) . . ?
O30 In14 O44 107.1(4) . . ?
O30 In14 O47 166.4(4) . . ?
O42 In14 In20 94.4(2) . . ?
O44 In14 In20 39.6(3) . . ?
O44 In14 O42 90.6(4) . . ?
O47 In14 In20 39.1(2) . . ?
O47 In14 O28 95.9(3) . . ?
O47 In14 O29 96.0(4) . . ?
O47 In14 O42 79.5(3) . . ?
O47 In14 O44 76.2(4) . . ?
In20 In15 In24 61.30(3) . . ?
O37 In15 In20 136.3(3) . . ?
O37 In15 In24 84.1(3) . . ?
O37 In15 O38 172.4(4) . . ?
O37 In15 O40 86.9(4) . . ?
O37 In15 O42 70.6(4) . . ?
O37 In15 O47 96.8(3) . . ?
O37 In15 N9 110.8(4) . . ?
O37 In15 N16 77.3(4) . . ?
O38 In15 In20 39.2(3) . . ?
O38 In15 In24 88.5(2) . . ?
O38 In15 O40 86.1(4) . . ?
O38 In15 O42 113.3(4) . . ?
O38 In15 O47 78.4(3) . . ?
O38 In15 N9 76.8(4) . . ?
O38 In15 N16 103.4(5) . . ?
O40 In15 In20 81.3(3) . . ?
O40 In15 In24 37.8(2) . . ?
O40 In15 O42 138.6(3) . . ?
O40 In15 N9 149.2(4) . . ?
O40 In15 N16 73.3(4) . . ?
O42 In15 In20 91.4(2) . . ?
O42 In15 In24 103.8(2) . . ?
O47 In15 In20 39.5(2) . . ?
O47 In15 In24 38.1(2) . . ?
O47 In15 O40 74.4(3) . . ?
O47 In15 O42 74.4(3) . . ?
O47 In15 N9 125.3(4) . . ?
O47 In15 N16 147.4(4) . . ?
N9 In15 In20 99.9(4) . . ?
N9 In15 In24 161.0(4) . . ?
N9 In15 O42 72.1(4) . . ?
N9 In15 N16 85.9(5) . . ?
N16 In15 In20 136.7(4) . . ?
N16 In15 In24 109.4(3) . . ?
N16 In15 O42 130.5(4) . . ?
O28 In16 In18 40.2(2) . . ?
O28 In16 O30 73.6(4) . . ?
O28 In16 O50 76.6(3) . . ?
O28 In16 N10 127.0(4) . . ?
O28 In16 N15 146.4(5) . . ?
O30 In16 In18 81.3(3) . . ?
O30 In16 O50 139.8(3) . . ?
O30 In16 N10 148.5(4) . . ?
O30 In16 N15 72.9(5) . . ?
O32 In16 In18 137.3(3) . . ?
O32 In16 O28 97.1(4) . . ?
O32 In16 O30 86.2(4) . . ?
O32 In16 O39 172.3(4) . . ?
O32 In16 O50 71.3(4) . . ?
O32 In16 N10 110.9(4) . . ?
O32 In16 N15 78.3(5) . . ?
O39 In16 In18 38.2(3) . . ?
O39 In16 O28 78.1(3) . . ?
O39 In16 O30 86.6(4) . . ?
O39 In16 O50 112.9(4) . . ?
O39 In16 N10 76.8(4) . . ?
O39 In16 N15 102.3(5) . . ?
O50 In16 In18 93.0(2) . . ?
N10 In16 In18 100.4(3) . . ?
N10 In16 O50 71.7(4) . . ?
N15 In16 In18 134.4(4) . . ?
N15 In16 O50 130.6(5) . . ?
N15 In16 N10 84.6(5) . . ?
In19 In17 In21 173.74(4) . . ?
O29 In17 In19 89.0(3) . . ?
O29 In17 In21 86.8(3) . . ?
O29 In17 O34 169.3(4) . . ?
O29 In17 O46 96.8(4) . . ?
O34 In17 In19 95.8(3) . . ?
O34 In17 In21 87.6(3) . . ?
O45 In17 In19 143.9(3) . . ?
O45 In17 In21 41.2(3) . . ?
O45 In17 O29 93.5(4) . . ?
O45 In17 O34 88.3(4) . . ?
O45 In17 O46 103.8(4) . . ?
O45 In17 O48 79.3(4) . . ?
O45 In17 O49 168.5(4) . . ?
O46 In17 In19 40.2(3) . . ?
O46 In17 In21 145.0(3) . . ?
O46 In17 O34 93.0(4) . . ?
O48 In17 In19 136.5(2) . . ?
O48 In17 In21 39.5(2) . . ?
O48 In17 O29 93.7(4) . . ?
O48 In17 O34 76.2(3) . . ?
O48 In17 O46 168.8(4) . . ?
O49 In17 In19 40.0(3) . . ?
O49 In17 In21 136.3(3) . . ?
O49 In17 O29 97.6(4) . . ?
O49 In17 O34 80.3(3) . . ?
O49 In17 O46 77.9(4) . . ?
O49 In17 O48 96.8(3) . . ?
In16 In18 In22 62.20(3) . . ?
Br8 In18 In16 129.10(7) . . ?
Br8 In18 In22 143.49(7) . . ?
O28 In18 In16 40.2(2) . . ?
O28 In18 In22 37.7(2) . . ?
O28 In18 Br8 169.2(2) . . ?
O28 In18 O42 77.0(3) . . ?
O37 In18 In16 139.9(3) . . ?
O37 In18 In22 86.9(3) . . ?
O37 In18 Br8 91.0(3) . . ?
O37 In18 O28 99.7(4) . . ?
O37 In18 O41 90.3(4) . . ?
O37 In18 O42 74.8(4) . . ?
O39 In18 In16 38.7(2) . . ?
O39 In18 In22 96.3(3) . . ?
O39 In18 Br8 90.9(3) . . ?
O39 In18 O28 78.6(3) . . ?
O39 In18 O37 171.7(4) . . ?
O39 In18 O41 97.0(4) . . ?
O39 In18 O42 97.0(4) . . ?
O41 In18 In16 81.4(3) . . ?
O41 In18 In22 39.3(2) . . ?
O41 In18 Br8 104.3(2) . . ?
O41 In18 O28 74.9(3) . . ?
O41 In18 O42 145.3(3) . . ?
O42 In18 In16 90.1(3) . . ?
O42 In18 In22 107.5(2) . . ?
O42 In18 Br8 107.0(2) . . ?
In17 In19 In23 63.19(3) . . ?
Br5 In19 In17 145.06(7) . . ?
Br5 In19 In23 130.35(6) . . ?
O27 In19 In17 96.3(3) . . ?
O27 In19 In23 38.7(3) . . ?
O27 In19 Br5 91.8(3) . . ?
O27 In19 O46 97.1(4) . . ?
O27 In19 O49 78.0(3) . . ?
O27 In19 O50 97.3(3) . . ?
O32 In19 In17 86.3(3) . . ?
O32 In19 In23 138.8(3) . . ?
O32 In19 Br5 90.6(3) . . ?
O32 In19 O27 171.5(4) . . ?
O32 In19 O46 90.1(4) . . ?
O32 In19 O49 99.5(4) . . ?
O32 In19 O50 74.2(4) . . ?
O46 In19 In17 39.6(3) . . ?
O46 In19 In23 83.4(3) . . ?
O46 In19 Br5 105.7(3) . . ?
O46 In19 O50 145.3(4) . . ?
O49 In19 In17 38.5(2) . . ?
O49 In19 In23 39.4(2) . . ?
O49 In19 Br5 169.8(2) . . ?
O49 In19 O46 75.9(4) . . ?
O49 In19 O50 76.4(3) . . ?
O50 In19 In17 107.3(2) . . ?
O50 In19 In23 88.4(3) . . ?
O50 In19 Br5 105.3(3) . . ?
In14 In20 In15 63.04(3) . . ?
Br7 In20 In14 147.71(8) . . ?
Br7 In20 In15 128.80(8) . . ?
O31 In20 In14 106.3(2) . . ?
O31 In20 In15 89.5(3) . . ?
O31 In20 Br7 103.8(2) . . ?
O38 In20 In14 97.9(3) . . ?
O38 In20 In15 39.0(3) . . ?
O38 In20 Br7 90.0(3) . . ?
O38 In20 O31 96.3(4) . . ?
O38 In20 O44 98.3(4) . . ?
O38 In20 O47 78.6(3) . . ?
O43 In20 In14 86.0(4) . . ?
O43 In20 In15 140.4(3) . . ?
O43 In20 Br7 90.6(3) . . ?
O43 In20 O31 75.6(4) . . ?
O43 In20 O38 171.7(5) . . ?
O43 In20 O44 89.3(5) . . ?
O43 In20 O47 100.5(4) . . ?
O44 In20 In14 39.8(3) . . ?
O44 In20 In15 82.1(3) . . ?
O44 In20 Br7 108.2(3) . . ?
O44 In20 O31 144.6(4) . . ?
O44 In20 O47 74.9(4) . . ?
O47 In20 In14 37.6(2) . . ?
O47 In20 In15 39.9(2) . . ?
O47 In20 Br7 168.6(2) . . ?
O47 In20 O31 76.8(3) . . ?
In17 In21 In13 62.05(3) . . ?
O31 In21 In13 89.4(2) . . ?
O31 In21 In17 104.4(2) . . ?
O35 In21 In13 38.1(3) . . ?
O35 In21 In17 87.6(3) . . ?
O35 In21 O31 111.0(4) . . ?
O35 In21 O45 87.4(4) . . ?
O35 In21 O48 77.2(3) . . ?
O35 In21 N13 104.0(5) . . ?
O35 In21 N14 76.6(5) . . ?
O43 In21 In13 137.4(3) . . ?
O43 In21 In17 86.4(4) . . ?
O43 In21 O31 70.6(4) . . ?
O43 In21 O35 174.0(4) . . ?
O43 In21 O45 87.9(5) . . ?
O43 In21 O48 97.9(4) . . ?
O43 In21 N13 78.2(5) . . ?
O43 In21 N14 109.3(5) . . ?
O45 In21 In13 83.8(3) . . ?
O45 In21 In17 38.2(3) . . ?
O45 In21 O31 139.3(3) . . ?
O45 In21 N13 73.0(5) . . ?
O45 In21 N14 149.1(4) . . ?
O48 In21 In13 39.6(2) . . ?
O48 In21 In17 38.4(3) . . ?
O48 In21 O31 74.1(3) . . ?
O48 In21 O45 75.3(4) . . ?
O48 In21 N13 148.2(5) . . ?
O48 In21 N14 124.9(5) . . ?
N13 In21 In13 137.2(4) . . ?
N13 In21 In17 110.0(4) . . ?
N13 In21 O31 131.3(4) . . ?
N14 In21 In13 98.5(4) . . ?
N14 In21 In17 160.4(4) . . ?
N14 In21 O31 71.5(4) . . ?
N14 In21 N13 85.3(6) . . ?
In18 In22 In23 174.14(4) . . ?
O28 In22 In18 39.6(2) . . ?
O28 In22 In23 136.0(2) . . ?
O28 In22 O36 166.6(4) . . ?
O28 In22 O41 77.0(4) . . ?
O28 In22 O49 96.8(3) . . ?
O28 In22 O50 80.7(3) . . ?
O28 In22 O51 97.2(4) . . ?
O36 In22 In18 145.0(2) . . ?
O36 In22 In23 40.4(2) . . ?
O36 In22 O41 105.5(4) . . ?
O36 In22 O49 77.9(3) . . ?
O36 In22 O50 86.1(4) . . ?
O36 In22 O51 95.6(4) . . ?
O41 In22 In18 39.6(3) . . ?
O41 In22 In23 145.9(3) . . ?
O41 In22 O50 91.3(4) . . ?
O49 In22 In18 136.3(2) . . ?
O49 In22 In23 39.3(2) . . ?
O49 In22 O41 166.8(4) . . ?
O49 In22 O50 76.0(3) . . ?
O50 In22 In18 94.8(2) . . ?
O50 In22 In23 87.6(2) . . ?
O51 In22 In18 88.8(3) . . ?
O51 In22 In23 88.0(3) . . ?
O51 In22 O41 96.6(4) . . ?
O51 In22 O49 95.7(4) . . ?
O51 In22 O50 171.1(3) . . ?
In22 In23 In19 62.25(3) . . ?
O27 In23 In19 38.9(3) . . ?
O27 In23 In22 91.0(2) . . ?
O27 In23 O34 110.5(4) . . ?
O27 In23 O36 89.5(4) . . ?
O27 In23 O49 78.3(4) . . ?
O27 In23 N11 103.9(4) . . ?
O27 In23 N12 76.7(4) . . ?
O34 In23 In19 91.4(2) . . ?
O34 In23 In22 104.0(2) . . ?
O36 In23 In19 82.1(3) . . ?
O36 In23 In22 37.7(2) . . ?
O36 In23 O34 138.7(3) . . ?
O36 In23 N11 72.6(4) . . ?
O36 In23 N12 151.6(4) . . ?
O49 In23 In19 39.5(2) . . ?
O49 In23 In22 38.4(2) . . ?
O49 In23 O34 75.0(3) . . ?
O49 In23 O36 74.4(3) . . ?
O49 In23 N11 146.9(4) . . ?
O49 In23 N12 125.2(4) . . ?
O52 In23 In19 136.8(3) . . ?
O52 In23 In22 84.0(3) . . ?
O52 In23 O27 174.9(4) . . ?
O52 In23 O34 70.4(4) . . ?
O52 In23 O36 86.8(4) . . ?
O52 In23 O49 97.3(4) . . ?
O52 In23 N11 78.3(4) . . ?
O52 In23 N12 108.1(4) . . ?
N11 In23 In19 135.6(3) . . ?
N11 In23 In22 108.7(3) . . ?
N11 In23 O34 131.3(4) . . ?
N12 In23 In19 100.9(3) . . ?
N12 In23 In22 162.4(3) . . ?
N12 In23 O34 69.7(3) . . ?
N12 In23 N11 86.6(4) . . ?
In13 In24 In15 174.34(4) . . ?
O31 In24 In13 94.1(2) . . ?
O31 In24 In15 88.7(2) . . ?
O33 In24 In13 39.7(3) . . ?
O33 In24 In15 145.3(3) . . ?
O33 In24 O31 90.7(4) . . ?
O33 In24 O51 94.0(4) . . ?
O40 In24 In13 144.7(3) . . ?
O40 In24 In15 40.3(3) . . ?
O40 In24 O31 87.5(4) . . ?
O40 In24 O33 105.1(4) . . ?
O40 In24 O47 78.0(4) . . ?
O40 In24 O48 166.7(4) . . ?
O40 In24 O51 97.2(4) . . ?
O47 In24 In13 136.7(2) . . ?
O47 In24 In15 39.4(2) . . ?
O47 In24 O31 77.0(3) . . ?
O47 In24 O33 167.3(4) . . ?
O47 In24 O51 97.8(4) . . ?
O48 In24 In13 40.2(2) . . ?
O48 In24 In15 136.1(2) . . ?
O48 In24 O31 79.4(3) . . ?
O48 In24 O33 77.6(4) . . ?
O48 In24 O47 96.7(3) . . ?
O48 In24 O51 95.5(3) . . ?
O51 In24 In13 85.7(3) . . ?
O51 In24 In15 90.9(3) . . ?
O51 In24 O31 172.2(4) . . ?
In23 O27 In19 102.4(4) . . ?
C39 O27 In19 123.3(9) . . ?
C39 O27 In23 114.8(8) . . ?
In14 O28 In16 102.9(4) . . ?
In14 O28 In18 106.0(4) . . ?
In18 O28 In16 99.6(3) . . ?
In22 O28 In14 133.5(4) . . ?
In22 O28 In16 107.5(4) . . ?
In22 O28 In18 102.7(4) . . ?
In17 O29 In14 132.0(5) . . ?
In14 O30 In16 102.3(4) . . ?
C71 O30 In14 139.5(11) . . ?
C71 O30 In16 117.7(11) . . ?
In20 O31 In21 99.9(4) . . ?
In20 O31 In24 100.5(4) . . ?
In24 O31 In21 96.8(3) . . ?
C68 O31 In20 122.6(9) . . ?
C68 O31 In21 113.4(8) . . ?
C68 O31 In24 119.1(10) . . ?
In16 O32 In19 113.5(5) . . ?
C43 O32 In16 114.6(9) . . ?
C43 O32 In19 128.6(10) . . ?
In24 O33 In13 101.3(4) . . ?
C51 O33 In13 127.8(9) . . ?
C51 O33 In24 127.0(9) . . ?
In13 O34 In17 100.6(3) . . ?
In13 O34 In23 100.3(4) . . ?
In17 O34 In23 94.8(3) . . ?
C38 O34 In13 117.5(9) . . ?
C38 O34 In17 124.1(10) . . ?
C38 O34 In23 115.0(8) . . ?
In13 O35 In21 103.3(4) . . ?
C41 O35 In13 127.0(11) . . ?
C41 O35 In21 113.7(9) . . ?
In22 O36 In23 101.9(4) . . ?
C50 O36 In22 135.6(8) . . ?
C50 O36 In23 120.5(8) . . ?
In18 O37 In15 113.8(4) . . ?
C54 O37 In15 113.7(10) . . ?
C54 O37 In18 129.7(10) . . ?
In15 O38 In20 101.8(4) . . ?
C58 O38 In15 113.7(10) . . ?
C58 O38 In20 124.2(12) . . ?
In18 O39 In16 103.1(4) . . ?
C48 O39 In16 114.2(9) . . ?
C48 O39 In18 127.0(11) . . ?
In24 O40 In15 101.9(4) . . ?
C56 O40 In15 121.1(9) . . ?
C56 O40 In24 135.5(9) . . ?
In22 O41 In18 101.1(4) . . ?
C37 O41 In18 126.7(10) . . ?
C37 O41 In22 127.7(11) . . ?
In14 O42 In15 96.3(3) . . ?
In18 O42 In14 99.8(3) . . ?
In18 O42 In15 100.2(4) . . ?
C59 O42 In14 121.5(9) . . ?
C59 O42 In15 113.1(9) . . ?
C59 O42 In18 121.3(8) . . ?
In20 O43 In21 113.4(5) . . ?
C64 O43 In20 127.5(12) . . ?
C64 O43 In21 115.7(11) . . ?
In20 O44 In14 100.6(4) . . ?
C49 O44 In14 127.0(13) . . ?
C49 O44 In20 128.3(12) . . ?
In17 O45 In21 100.7(4) . . ?
C65 O45 In17 137.5(13) . . ?
C65 O45 In21 121.0(11) . . ?
In17 O46 In19 100.2(4) . . ?
C63 O46 In17 130.3(12) . . ?
C63 O46 In19 126.7(12) . . ?
In14 O47 In15 109.6(3) . . ?
In14 O47 In20 103.3(4) . . ?
In14 O47 In24 131.4(4) . . ?
In20 O47 In15 100.6(3) . . ?
In24 O47 In15 102.4(4) . . ?
In24 O47 In20 105.7(3) . . ?
In17 O48 In13 106.6(4) . . ?
In17 O48 In21 102.2(4) . . ?
In17 O48 In24 132.4(4) . . ?
In21 O48 In13 101.2(3) . . ?
In24 O48 In13 100.9(4) . . ?
In24 O48 In21 109.6(4) . . ?
In17 O49 In19 101.6(4) . . ?
In17 O49 In22 131.4(4) . . ?
In17 O49 In23 109.6(3) . . ?
In22 O49 In19 107.2(3) . . ?
In22 O49 In23 102.3(4) . . ?
In23 O49 In19 101.1(3) . . ?
In19 O50 In16 100.4(4) . . ?
In19 O50 In22 100.2(3) . . ?
In22 O50 In16 94.9(3) . . ?
C40 O50 In16 116.0(8) . . ?
C40 O50 In19 123.2(8) . . ?
C40 O50 In22 117.1(9) . . ?
In22 O51 In24 130.4(5) . . ?
In23 O52 In13 113.7(5) . . ?
C53 O52 In13 128.7(10) . . ?
C53 O52 In23 113.7(10) . . ?
In15 N9 H9 107.7 . . ?
C44 N9 In15 111.9(9) . . ?
C44 N9 H9 107.7 . . ?
C70 N9 In15 107.0(9) . . ?
C70 N9 H9 107.7 . . ?
C70 N9 C44 114.7(15) . . ?
In16 N10 H10 107.8 . . ?
C42 N10 In16 112.0(9) . . ?
C42 N10 H10 107.8 . . ?
C62 N10 In16 106.4(10) . . ?
C62 N10 H10 107.8 . . ?
C62 N10 C42 114.7(15) . . ?
In23 N11 H11 108.5 . . ?
C55 N11 In23 104.4(11) . . ?
C55 N11 H11 108.5 . . ?
C55 N11 C57 117.6(15) . . ?
C57 N11 In23 109.0(10) . . ?
C57 N11 H11 108.5 . . ?
In23 N12 H12 107.8 . . ?
C66 N12 In23 113.6(8) . . ?
C66 N12 H12 107.8 . . ?
C66 N12 C67 113.3(12) . . ?
C67 N12 In23 106.2(8) . . ?
C67 N12 H12 107.8 . . ?
In21 N13 H13 108.6 . . ?
C46 N13 In21 105.1(10) . . ?
C46 N13 H13 108.6 . . ?
C46 N13 C72 117(2) . . ?
C72 N13 In21 108.2(12) . . ?
C72 N13 H13 108.6 . . ?
In21 N14 H14 107.8 . . ?
C47 N14 In21 106.9(10) . . ?
C47 N14 H14 107.8 . . ?
C52 N14 In21 113.6(10) . . ?
C52 N14 H14 107.8 . . ?
C52 N14 C47 112.7(15) . . ?
In16 N15 H15 108.5 . . ?
C45 N15 In16 106.1(11) . . ?
C45 N15 H15 108.5 . . ?
C45 N15 C61 120.4(17) . . ?
C61 N15 In16 104.2(11) . . ?
C61 N15 H15 108.5 . . ?
In15 N16 H16 109.0 . . ?
C60 N16 In15 107.9(10) . . ?
C60 N16 H16 109.0 . . ?
C69 N16 In15 106.5(10) . . ?
C69 N16 H16 109.0 . . ?
C69 N16 C60 115.1(16) . . ?
O41 C37 H37A 109.5 . . ?
O41 C37 H37B 109.5 . . ?
O41 C37 H37C 109.5 . . ?
H37A C37 H37B 109.5 . . ?
H37A C37 H37C 109.5 . . ?
H37B C37 H37C 109.5 . . ?
O34 C38 H38A 109.6 . . ?
O34 C38 H38B 109.6 . . ?
O34 C38 C66 110.2(12) . . ?
H38A C38 H38B 108.1 . . ?
C66 C38 H38A 109.6 . . ?
C66 C38 H38B 109.6 . . ?
O27 C39 H39A 109.7 . . ?
O27 C39 H39B 109.7 . . ?
O27 C39 C67 110.0(11) . . ?
H39A C39 H39B 108.2 . . ?
C67 C39 H39A 109.7 . . ?
C67 C39 H39B 109.7 . . ?
O50 C40 H40A 110.0 . . ?
O50 C40 H40B 110.0 . . ?
O50 C40 C42 108.5(14) . . ?
H40A C40 H40B 108.4 . . ?
C42 C40 H40A 110.0 . . ?
C42 C40 H40B 110.0 . . ?
O35 C41 H41A 109.9 . . ?
O35 C41 H41B 109.9 . . ?
O35 C41 C47 109.1(12) . . ?
H41A C41 H41B 108.3 . . ?
C47 C41 H41A 109.9 . . ?
C47 C41 H41B 109.9 . . ?
N10 C42 C40 110.2(12) . . ?
N10 C42 H42A 109.6 . . ?
N10 C42 H42B 109.6 . . ?
C40 C42 H42A 109.6 . . ?
C40 C42 H42B 109.6 . . ?
H42A C42 H42B 108.1 . . ?
O32 C43 H43A 109.8 . . ?
O32 C43 H43B 109.8 . . ?
O32 C43 C61 109.5(16) . . ?
H43A C43 H43B 108.2 . . ?
C61 C43 H43A 109.8 . . ?
C61 C43 H43B 109.8 . . ?
N9 C44 H44A 109.6 . . ?
N9 C44 H44B 109.6 . . ?
H44A C44 H44B 108.1 . . ?
C59 C44 N9 110.4(12) . . ?
C59 C44 H44A 109.6 . . ?
C59 C44 H44B 109.6 . . ?
N15 C45 H45A 108.4 . . ?
N15 C45 H45B 108.4 . . ?
N15 C45 C71 115.7(16) . . ?
H45A C45 H45B 107.4 . . ?
C71 C45 H45A 108.4 . . ?
C71 C45 H45B 108.4 . . ?
N13 C46 H46A 108.6 . . ?
N13 C46 H46B 108.6 . . ?
N13 C46 C64 114.8(17) . . ?
H46A C46 H46B 107.5 . . ?
C64 C46 H46A 108.6 . . ?
C64 C46 H46B 108.6 . . ?
N14 C47 C41 107.6(15) . . ?
N14 C47 H47A 110.2 . . ?
N14 C47 H47B 110.2 . . ?
C41 C47 H47A 110.2 . . ?
C41 C47 H47B 110.2 . . ?
H47A C47 H47B 108.5 . . ?
O39 C48 H48A 109.6 . . ?
O39 C48 H48B 109.6 . . ?
O39 C48 C62 110.3(12) . . ?
H48A C48 H48B 108.1 . . ?
C62 C48 H48A 109.6 . . ?
C62 C48 H48B 109.6 . . ?
O44 C49 H49A 109.5 . . ?
O44 C49 H49B 109.5 . . ?
O44 C49 H49C 109.5 . . ?
H49A C49 H49B 109.5 . . ?
H49A C49 H49C 109.5 . . ?
H49B C49 H49C 109.5 . . ?
O36 C50 H50A 109.2 . . ?
O36 C50 H50B 109.2 . . ?
O36 C50 C57 112.0(13) . . ?
H50A C50 H50B 107.9 . . ?
C57 C50 H50A 109.2 . . ?
C57 C50 H50B 109.2 . . ?
O33 C51 H51A 109.5 . . ?
O33 C51 H51B 109.5 . . ?
O33 C51 H51C 109.5 . . ?
H51A C51 H51B 109.5 . . ?
H51A C51 H51C 109.5 . . ?
H51B C51 H51C 109.5 . . ?
N14 C52 H52A 109.8 . . ?
N14 C52 H52B 109.8 . . ?
N14 C52 C68 109.4(12) . . ?
H52A C52 H52B 108.2 . . ?
C68 C52 H52A 109.8 . . ?
C68 C52 H52B 109.8 . . ?
O52 C53 H53A 109.3 . . ?
O52 C53 H53B 109.3 . . ?
O52 C53 C55 111.7(15) . . ?
H53A C53 H53B 107.9 . . ?
C55 C53 H53A 109.3 . . ?
C55 C53 H53B 109.3 . . ?
O37 C54 H54A 109.0 . . ?
O37 C54 H54B 109.0 . . ?
O37 C54 C69 113.1(15) . . ?
H54A C54 H54B 107.8 . . ?
C69 C54 H54A 109.0 . . ?
C69 C54 H54B 109.0 . . ?
N11 C55 C53 113.5(15) . . ?
N11 C55 H55A 108.9 . . ?
N11 C55 H55B 108.9 . . ?
C53 C55 H55A 108.9 . . ?
C53 C55 H55B 108.9 . . ?
H55A C55 H55B 107.7 . . ?
O40 C56 H56A 109.8 . . ?
O40 C56 H56B 109.8 . . ?
O40 C56 C60 109.2(14) . . ?
H56A C56 H56B 108.3 . . ?
C60 C56 H56A 109.8 . . ?
C60 C56 H56B 109.8 . . ?
N11 C57 C50 113.7(13) . . ?
N11 C57 H57A 108.8 . . ?
N11 C57 H57B 108.8 . . ?
C50 C57 H57A 108.8 . . ?
C50 C57 H57B 108.8 . . ?
H57A C57 H57B 107.7 . . ?
O38 C58 H58A 109.5 . . ?
O38 C58 H58B 109.5 . . ?
O38 C58 C70 110.6(14) . . ?
H58A C58 H58B 108.1 . . ?
C70 C58 H58A 109.5 . . ?
C70 C58 H58B 109.5 . . ?
O42 C59 C44 111.1(14) . . ?
O42 C59 H59A 109.4 . . ?
O42 C59 H59B 109.4 . . ?
C44 C59 H59A 109.4 . . ?
C44 C59 H59B 109.4 . . ?
H59A C59 H59B 108.0 . . ?
N16 C60 C56 114.0(15) . . ?
N16 C60 H60A 108.8 . . ?
N16 C60 H60B 108.8 . . ?
C56 C60 H60A 108.8 . . ?
C56 C60 H60B 108.8 . . ?
H60A C60 H60B 107.7 . . ?
N15 C61 C43 114.6(17) . . ?
N15 C61 H61A 108.6 . . ?
N15 C61 H61B 108.6 . . ?
C43 C61 H61A 108.6 . . ?
C43 C61 H61B 108.6 . . ?
H61A C61 H61B 107.6 . . ?
N10 C62 C48 110.9(16) . . ?
N10 C62 H62A 109.5 . . ?
N10 C62 H62B 109.5 . . ?
C48 C62 H62A 109.5 . . ?
C48 C62 H62B 109.5 . . ?
H62A C62 H62B 108.0 . . ?
O46 C63 H63A 109.5 . . ?
O46 C63 H63B 109.5 . . ?
O46 C63 H63C 109.5 . . ?
H63A C63 H63B 109.5 . . ?
H63A C63 H63C 109.5 . . ?
H63B C63 H63C 109.5 . . ?
O43 C64 C46 110(2) . . ?
O43 C64 H64A 109.6 . . ?
O43 C64 H64B 109.6 . . ?
C46 C64 H64A 109.6 . . ?
C46 C64 H64B 109.6 . . ?
H64A C64 H64B 108.1 . . ?
O45 C65 H65A 109.8 . . ?
O45 C65 H65B 109.8 . . ?
O45 C65 C72 109(2) . . ?
H65A C65 H65B 108.3 . . ?
C72 C65 H65A 109.8 . . ?
C72 C65 H65B 109.8 . . ?
N12 C66 C38 109.5(12) . . ?
N12 C66 H66A 109.8 . . ?
N12 C66 H66B 109.8 . . ?
C38 C66 H66A 109.8 . . ?
C38 C66 H66B 109.8 . . ?
H66A C66 H66B 108.2 . . ?
N12 C67 C39 110.3(13) . . ?
N12 C67 H67A 109.6 . . ?
N12 C67 H67B 109.6 . . ?
C39 C67 H67A 109.6 . . ?
C39 C67 H67B 109.6 . . ?
H67A C67 H67B 108.1 . . ?
O31 C68 C52 110.8(15) . . ?
O31 C68 H68A 109.5 . . ?
O31 C68 H68B 109.5 . . ?
C52 C68 H68A 109.5 . . ?
C52 C68 H68B 109.5 . . ?
H68A C68 H68B 108.1 . . ?
N16 C69 C54 113.1(14) . . ?
N16 C69 H69A 109.0 . . ?
N16 C69 H69B 109.0 . . ?
C54 C69 H69A 109.0 . . ?
C54 C69 H69B 109.0 . . ?
H69A C69 H69B 107.8 . . ?
N9 C70 H70A 109.6 . . ?
N9 C70 H70B 109.6 . . ?
C58 C70 N9 110.3(16) . . ?
C58 C70 H70A 109.6 . . ?
C58 C70 H70B 109.6 . . ?
H70A C70 H70B 108.1 . . ?
O30 C71 C45 110.8(16) . . ?
O30 C71 H71A 109.5 . . ?
O30 C71 H71B 109.5 . . ?
C45 C71 H71A 109.5 . . ?
C45 C71 H71B 109.5 . . ?
H71A C71 H71B 108.1 . . ?
N13 C72 C65 115.8(16) . . ?
N13 C72 H72A 108.3 . . ?
N13 C72 H72B 108.3 . . ?
C65 C72 H72A 108.3 . . ?
C65 C72 H72B 108.3 . . ?
H72A C72 H72B 107.4 . . ?
Br12 Br12 Br13 165.0(6) 2_667 . ?

loop_
_geom_bond_atom_site_label_1
_geom_bond_atom_site_label_2
_geom_bond_distance
_geom_bond_site_symmetry_2
_geom_bond_publ_flag
In1 In8 3.3598(11) . ?
In1 O7 2.244(10) . ?
In1 O9 2.159(10) . ?
In1 O17 2.452(9) . ?
In1 O18 2.176(8) . ?
In1 O23 2.138(10) . ?
In1 N2 2.352(11) . ?
In1 N4 2.324(13) . ?
In2 In3 3.3665(14) . ?
In2 In8 3.3314(12) . ?
In2 Br1 2.5444(18) . ?
In2 O3 2.210(10) . ?
In2 O6 2.173(10) . ?
In2 O10 2.176(10) . ?
In2 O14 2.172(11) . ?
In2 O19 2.185(8) . ?
In3 In12 3.3737(13) . ?
In3 O1 2.427(9) . ?
In3 O6 2.164(9) . ?
In3 O12 2.243(11) . ?
In3 O19 2.174(9) . ?
In3 O26 2.130(10) . ?
In3 N5 2.356(12) . ?
In3 N7 2.304(14) . ?
In4 In9 3.3533(13) . ?
In4 Br2 2.578(2) . ?
In4 O1 2.226(9) . ?
In4 O8 2.163(11) . ?
In4 O9 2.163(10) . ?
In4 O18 2.192(9) . ?
In4 O26 2.148(10) . ?
In5 In7 3.3487(12) . ?
In5 O3 2.454(10) . ?
In5 O14 2.140(11) . ?
In5 O16 2.169(9) . ?
In5 O20 2.173(11) . ?
In5 O24 2.241(10) . ?
In5 N3 2.301(12) . ?
In5 N8 2.359(14) . ?
In6 In12 3.3426(13) . ?
In6 Br4 2.556(2) . ?
In6 O11 2.153(10) . ?
In6 O13 2.164(10) . ?
In6 O16 2.191(8) . ?
In6 O20 2.170(11) . ?
In6 O21 2.214(9) . ?
In7 In10 3.3291(11) . ?
In7 O5 2.153(9) . ?
In7 O15 2.091(7) . ?
In7 O16 2.141(8) . ?
In7 O21 2.287(9) . ?
In7 O22 2.151(9) . ?
In7 O24 2.099(9) . ?
In8 O1 2.286(9) . ?
In8 O7 2.109(10) . ?
In8 O10 2.160(9) . ?
In8 O18 2.131(8) . ?
In8 O19 2.111(9) . ?
In8 O22 2.154(10) . ?
In9 In11 3.3453(13) . ?
In9 O4 2.168(9) . ?
In9 O8 2.170(10) . ?
In9 O15 2.146(8) . ?
In9 O17 2.268(9) . ?
In9 O18 2.115(9) . ?
In9 O25 2.098(9) . ?
In10 In11 3.3793(14) . ?
In10 Br3 2.553(2) . ?
In10 O2 2.162(10) . ?
In10 O5 2.153(9) . ?
In10 O15 2.194(8) . ?
In10 O17 2.215(9) . ?
In10 O23 2.175(10) . ?
In11 O2 2.152(9) . ?
In11 O11 2.135(10) . ?
In11 O15 2.186(8) . ?
In11 O21 2.443(9) . ?
In11 O25 2.241(10) . ?
In11 N1 2.317(12) . ?
In11 N6 2.352(13) . ?
In12 O3 2.287(9) . ?
In12 O4 2.147(9) . ?
In12 O12 2.113(10) . ?
In12 O13 2.184(10) . ?
In12 O16 2.104(9) . ?
In12 O19 2.145(9) . ?
O1 C6 1.421(18) . ?
O2 C24 1.420(16) . ?
O3 C8 1.431(17) . ?
O5 C23 1.44(2) . ?
O6 C27 1.418(17) . ?
O7 C9 1.388(17) . ?
O8 C1 1.33(2) . ?
O9 C28 1.426(17) . ?
O10 C34 1.397(19) . ?
O11 C12 1.43(2) . ?
O12 C30 1.356(19) . ?
O13 C32 1.429(19) . ?
O14 C18 1.42(2) . ?
O17 C25 1.436(15) . ?
O20 C20 1.424(18) . ?
O21 C13 1.401(17) . ?
O23 C7 1.406(19) . ?
O24 C22 1.39(2) . ?
O25 C16 1.387(18) . ?
O26 C10 1.458(19) . ?
N1 H1 0.9800 . ?
N1 C2 1.480(18) . ?
N1 C5 1.491(19) . ?
N2 H2 0.9800 . ?
N2 C3 1.51(2) . ?
N2 C4 1.481(18) . ?
N3 H3 0.9800 . ?
N3 C21 1.49(2) . ?
N3 C36 1.44(3) . ?
N4 H4 0.9800 . ?
N4 C11 1.46(2) . ?
N4 C31 1.48(2) . ?
N5 H5 0.9800 . ?
N5 C15 1.49(2) . ?
N5 C26 1.50(2) . ?
N6 H6 0.9800 . ?
N6 C29 1.47(2) . ?
N6 C35 1.46(2) . ?
N7 H7 0.9800 . ?
N7 C17 1.48(2) . ?
N7 C33 1.47(2) . ?
N8 H8 0.9800 . ?
N8 C14 1.50(3) . ?
N8 C19 1.48(3) . ?
C1 H1A 0.9600 . ?
C1 H1B 0.9600 . ?
C1 H1C 0.9600 . ?
C2 H2A 0.9700 . ?
C2 H2B 0.9700 . ?
C2 C13 1.52(2) . ?
C3 H3A 0.9700 . ?
C3 H3B 0.9700 . ?
C3 C28 1.51(2) . ?
C4 H4A 0.9700 . ?
C4 H4B 0.9700 . ?
C4 C25 1.51(2) . ?
C5 H5A 0.9700 . ?
C5 H5B 0.9700 . ?
C5 C24 1.54(2) . ?
C6 H6A 0.9700 . ?
C6 H6B 0.9700 . ?
C6 C15 1.52(2) . ?
C7 H7A 0.9700 . ?
C7 H7B 0.9700 . ?
C7 C11 1.52(3) . ?
C8 H8A 0.9700 . ?
C8 H8B 0.9700 . ?
C8 C21 1.46(3) . ?
C9 H9A 0.9700 . ?
C9 H9B 0.9700 . ?
C9 C31 1.50(2) . ?
C10 H10A 0.9700 . ?
C10 H10B 0.9700 . ?
C10 C33 1.48(3) . ?
C11 H11A 0.9700 . ?
C11 H11B 0.9700 . ?
C12 H12A 0.9700 . ?
C12 H12B 0.9700 . ?
C12 C29 1.51(3) . ?
C13 H13A 0.9700 . ?
C13 H13B 0.9700 . ?
C14 H14A 0.9700 . ?
C14 H14B 0.9700 . ?
C14 C22 1.47(3) . ?
C15 H15A 0.9700 . ?
C15 H15B 0.9700 . ?
C16 H16A 0.9700 . ?
C16 H16B 0.9700 . ?
C16 C35 1.47(2) . ?
C17 H17A 0.9700 . ?
C17 H17B 0.9700 . ?
C17 C30 1.50(3) . ?
C18 H18A 0.9700 . ?
C18 H18B 0.9700 . ?
C18 C19 1.49(3) . ?
C19 H19A 0.9700 . ?
C19 H19B 0.9700 . ?
C20 H20A 0.9700 . ?
C20 H20B 0.9700 . ?
C20 C36 1.49(3) . ?
C21 H21A 0.9700 . ?
C21 H21B 0.9700 . ?
C22 H22A 0.9700 . ?
C22 H22B 0.9700 . ?
C23 H23A 0.9600 . ?
C23 H23B 0.9600 . ?
C23 H23C 0.9600 . ?
C24 H24A 0.9700 . ?
C24 H24B 0.9700 . ?
C25 H25A 0.9700 . ?
C25 H25B 0.9700 . ?
C26 H26A 0.9700 . ?
C26 H26B 0.9700 . ?
C26 C27 1.50(2) . ?
C27 H27A 0.9700 . ?
C27 H27B 0.9700 . ?
C28 H28A 0.9700 . ?
C28 H28B 0.9700 . ?
C29 H29A 0.9700 . ?
C29 H29B 0.9700 . ?
C30 H30A 0.9700 . ?
C30 H30B 0.9700 . ?
C31 H31A 0.9700 . ?
C31 H31B 0.9700 . ?
C32 H32A 0.9600 . ?
C32 H32B 0.9600 . ?
C32 H32C 0.9600 . ?
C33 H33A 0.9700 . ?
C33 H33B 0.9700 . ?
C34 H34A 0.9600 . ?
C34 H34B 0.9600 . ?
C34 H34C 0.9600 . ?
C35 H35A 0.9700 . ?
C35 H35B 0.9700 . ?
C36 H36A 0.9700 . ?
C36 H36B 0.9700 . ?
In13 In21 3.3786(15) . ?
In13 In24 3.3397(11) . ?
In13 Br6 2.551(2) . ?
In13 O33 2.175(9) . ?
In13 O34 2.212(10) . ?
In13 O35 2.143(10) . ?
In13 O48 2.197(9) . ?
In13 O52 2.171(10) . ?
In14 In20 3.3533(15) . ?
In14 O28 2.138(9) . ?
In14 O29 2.150(9) . ?
In14 O30 2.092(11) . ?
In14 O42 2.281(9) . ?
In14 O44 2.184(11) . ?
In14 O47 2.101(9) . ?
In15 In20 3.3617(14) . ?
In15 In24 3.3758(11) . ?
In15 O37 2.144(9) . ?
In15 O38 2.161(11) . ?
In15 O40 2.230(10) . ?
In15 O42 2.432(10) . ?
In15 O47 2.195(8) . ?
In15 N9 2.320(13) . ?
In15 N16 2.328(13) . ?
In16 In18 3.3483(14) . ?
In16 O28 2.192(9) . ?
In16 O30 2.256(10) . ?
In16 O32 2.121(10) . ?
In16 O39 2.149(9) . ?
In16 O50 2.397(10) . ?
In16 N10 2.352(13) . ?
In16 N15 2.323(14) . ?
In17 In19 3.3300(14) . ?
In17 In21 3.3436(14) . ?
In17 O29 2.145(10) . ?
In17 O34 2.290(10) . ?
In17 O45 2.102(10) . ?
In17 O46 2.157(11) . ?
In17 O48 2.124(10) . ?
In17 O49 2.114(9) . ?
In18 In22 3.3490(11) . ?
In18 Br8 2.5556(18) . ?
In18 O28 2.190(8) . ?
In18 O37 2.135(11) . ?
In18 O39 2.127(11) . ?
In18 O41 2.174(10) . ?
In18 O42 2.236(10) . ?
In19 In23 3.3685(14) . ?
In19 Br5 2.578(2) . ?
In19 O27 2.166(10) . ?
In19 O32 2.139(10) . ?
In19 O46 2.185(11) . ?
In19 O49 2.183(9) . ?
In19 O50 2.238(8) . ?
In20 Br7 2.556(2) . ?
In20 O31 2.221(10) . ?
In20 O38 2.172(11) . ?
In20 O43 2.141(11) . ?
In20 O44 2.173(13) . ?
In20 O47 2.175(8) . ?
In21 O31 2.457(10) . ?
In21 O35 2.164(10) . ?
In21 O43 2.149(12) . ?
In21 O45 2.240(12) . ?
In21 O48 2.174(8) . ?
In21 N13 2.336(14) . ?
In21 N14 2.332(14) . ?
In22 In23 3.3631(11) . ?
In22 O28 2.097(9) . ?
In22 O36 2.100(9) . ?
In22 O41 2.162(9) . ?
In22 O49 2.140(8) . ?
In22 O50 2.297(10) . ?
In22 O51 2.128(10) . ?
In23 O27 2.156(10) . ?
In23 O34 2.474(10) . ?
In23 O36 2.228(9) . ?
In23 O49 2.180(9) . ?
In23 O52 2.129(10) . ?
In23 N11 2.347(13) . ?
In23 N12 2.325(10) . ?
In24 O31 2.246(9) . ?
In24 O33 2.145(10) . ?
In24 O40 2.115(9) . ?
In24 O47 2.135(8) . ?
In24 O48 2.132(9) . ?
In24 O51 2.149(9) . ?
O27 C39 1.430(15) . ?
O30 C71 1.38(2) . ?
O31 C68 1.43(2) . ?
O32 C43 1.41(2) . ?
O33 C51 1.39(2) . ?
O34 C38 1.406(15) . ?
O35 C41 1.416(17) . ?
O36 C50 1.385(18) . ?
O37 C54 1.388(19) . ?
O38 C58 1.451(17) . ?
O39 C48 1.431(17) . ?
O40 C56 1.405(18) . ?
O41 C37 1.34(2) . ?
O42 C59 1.445(16) . ?
O43 C64 1.41(2) . ?
O44 C49 1.46(2) . ?
O45 C65 1.42(2) . ?
O46 C63 1.42(2) . ?
O50 C40 1.419(18) . ?
O52 C53 1.410(19) . ?
N9 H9 0.9800 . ?
N9 C44 1.49(2) . ?
N9 C70 1.48(2) . ?
N10 H10 0.9800 . ?
N10 C42 1.49(2) . ?
N10 C62 1.47(2) . ?
N11 H11 0.9800 . ?
N11 C55 1.43(2) . ?
N11 C57 1.47(2) . ?
N12 H12 0.9800 . ?
N12 C66 1.457(19) . ?
N12 C67 1.46(2) . ?
N13 H13 0.9800 . ?
N13 C46 1.48(3) . ?
N13 C72 1.48(3) . ?
N14 H14 0.9800 . ?
N14 C47 1.52(2) . ?
N14 C52 1.49(2) . ?
N15 H15 0.9800 . ?
N15 C45 1.41(2) . ?
N15 C61 1.47(2) . ?
N16 H16 0.9800 . ?
N16 C60 1.48(2) . ?
N16 C69 1.46(2) . ?
C37 H37A 0.9600 . ?
C37 H37B 0.9600 . ?
C37 H37C 0.9600 . ?
C38 H38A 0.9700 . ?
C38 H38B 0.9700 . ?
C38 C66 1.52(2) . ?
C39 H39A 0.9700 . ?
C39 H39B 0.9700 . ?
C39 C67 1.51(2) . ?
C40 H40A 0.9700 . ?
C40 H40B 0.9700 . ?
C40 C42 1.55(2) . ?
C41 H41A 0.9700 . ?
C41 H41B 0.9700 . ?
C41 C47 1.53(2) . ?
C42 H42A 0.9700 . ?
C42 H42B 0.9700 . ?
C43 H43A 0.9700 . ?
C43 H43B 0.9700 . ?
C43 C61 1.49(3) . ?
C44 H44A 0.9700 . ?
C44 H44B 0.9700 . ?
C44 C59 1.49(2) . ?
C45 H45A 0.9700 . ?
C45 H45B 0.9700 . ?
C45 C71 1.48(3) . ?
C46 H46A 0.9700 . ?
C46 H46B 0.9700 . ?
C46 C64 1.52(3) . ?
C47 H47A 0.9700 . ?
C47 H47B 0.9700 . ?
C48 H48A 0.9700 . ?
C48 H48B 0.9700 . ?
C48 C62 1.50(2) . ?
C49 H49A 0.9600 . ?
C49 H49B 0.9600 . ?
C49 H49C 0.9600 . ?
C50 H50A 0.9700 . ?
C50 H50B 0.9700 . ?
C50 C57 1.47(2) . ?
C51 H51A 0.9600 . ?
C51 H51B 0.9600 . ?
C51 H51C 0.9600 . ?
C52 H52A 0.9700 . ?
C52 H52B 0.9700 . ?
C52 C68 1.54(2) . ?
C53 H53A 0.9700 . ?
C53 H53B 0.9700 . ?
C53 C55 1.51(3) . ?
C54 H54A 0.9700 . ?
C54 H54B 0.9700 . ?
C54 C69 1.47(2) . ?
C55 H55A 0.9700 . ?
C55 H55B 0.9700 . ?
C56 H56A 0.9700 . ?
C56 H56B 0.9700 . ?
C56 C60 1.52(2) . ?
C57 H57A 0.9700 . ?
C57 H57B 0.9700 . ?
C58 H58A 0.9700 . ?
C58 H58B 0.9700 . ?
C58 C70 1.48(3) . ?
C59 H59A 0.9700 . ?
C59 H59B 0.9700 . ?
C60 H60A 0.9700 . ?
C60 H60B 0.9700 . ?
C61 H61A 0.9700 . ?
C61 H61B 0.9700 . ?
C62 H62A 0.9700 . ?
C62 H62B 0.9700 . ?
C63 H63A 0.9600 . ?
C63 H63B 0.9600 . ?
C63 H63C 0.9600 . ?
C64 H64A 0.9700 . ?
C64 H64B 0.9700 . ?
C65 H65A 0.9700 . ?
C65 H65B 0.9700 . ?
C65 C72 1.49(3) . ?
C66 H66A 0.9700 . ?
C66 H66B 0.9700 . ?
C67 H67A 0.9700 . ?
C67 H67B 0.9700 . ?
C68 H68A 0.9700 . ?
C68 H68B 0.9700 . ?
C69 H69A 0.9700 . ?
C69 H69B 0.9700 . ?
C70 H70A 0.9700 . ?
C70 H70B 0.9700 . ?
C71 H71A 0.9700 . ?
C71 H71B 0.9700 . ?
C72 H72A 0.9700 . ?
C72 H72B 0.9700 . ?
Br12 Br12 2.164(17) 2_667 ?
Br12 Br13 2.455(12) . ?

loop_
_platon_squeeze_void_nr
_platon_squeeze_void_average_x
_platon_squeeze_void_average_y
_platon_squeeze_void_average_z
_platon_squeeze_void_volume
_platon_squeeze_void_count_electrons
_platon_squeeze_void_content
1 0.500 0.000 0.000 342 62 ' '
2 0.500 0.000 0.500 268 40 ' '
3 0.648 0.282 0.975 51 4 ' '
4 0.579 0.267 0.729 28 4 ' '
5 1.001 0.501 0.000 182 16 ' '
6 0.707 0.466 0.412 19 -1 ' '
7 0.293 0.534 0.588 18 0 ' '
8 0.355 0.719 1.025 51 4 ' '
9 0.421 0.733 0.271 28 4 ' '
